data_4302260
loop_
_publ_author_name
'Moushi, Eleni E.'
'Stamatatos, Theocharis C.'
'Wernsdorfer, Wolfgang'
'Nastopoulos, Vassilios'
'Christou, George'
'Tasiopoulos, Anastasios J.'

_publ_section_title
;
 A Mn17 Octahedron with a Giant Ground-State Spin: Occurrence in Discrete
 Form and as Multidimensional Coordination Polymers
;
_journal_coden_ASTM INOCAJ
_journal_issue 12
_journal_name_full 'Inorganic Chemistry'
_journal_page_first 5049
_journal_page_last 5051
_journal_paper_doi 10.1021/ic801795x
_journal_volume 48
_journal_year 2009
_chemical_formula_moiety 'C88 H126 Mn17 N24 O34, 3(Cl O4), 1.2(H2 O)'
_chemical_formula_sum 'C88 H128.4 Cl3 Mn17 N24 O47.2'
_chemical_formula_weight 3318.04
_space_group_IT_number 2
_symmetry_cell_setting triclinic
_symmetry_space_group_name_Hall '-P 1'
_symmetry_space_group_name_H-M 'P -1'
_atom_sites_solution_hydrogens geom
_atom_sites_solution_primary direct
_atom_sites_solution_secondary difmap
_audit_creation_method SHELXL-97
_cell_angle_alpha 91.331(5)
_cell_angle_beta 90.127(4)
_cell_angle_gamma 111.032(4)
_cell_formula_units_Z 2
_cell_length_a 13.5430(7)
_cell_length_b 18.5056(8)
_cell_length_c 27.5123(12)
_cell_measurement_reflns_used 9891
_cell_measurement_temperature 100(2)
_cell_measurement_theta_max 30.5541
_cell_measurement_theta_min 3.0038
_cell_volume 6433.7(5)
_computing_cell_refinement 'CrysAlis RED (Oxford Diffraction, 2008)'
_computing_data_collection 'CrysAlis CCD (Oxford Diffraction, 2008)'
_computing_data_reduction 'CrysAlis RED (Oxford Diffraction, 2008)'
_computing_molecular_graphics
;
PLATON (Spek, 2008), ORTEP-3 (Farrugia, 1997)
;
_computing_publication_material 'WINGX (Farrugia, 1999)'
_computing_structure_refinement 'SHELXL-97 (Sheldrick, 1997)'
_computing_structure_solution 'SIR92 (Altomare et al., 1994)'
_diffrn_ambient_temperature 100(2)
_diffrn_detector_area_resol_mean 16.0288
_diffrn_measured_fraction_theta_full 0.989
_diffrn_measured_fraction_theta_max 0.989
_diffrn_measurement_device_type 'Oxford Diffraction Xcalibur-3 with Sapphire CCD'
_diffrn_measurement_method '\w scans'
_diffrn_radiation_monochromator graphite
_diffrn_radiation_source 'Enhance (Mo) X-ray source'
_diffrn_radiation_type MoK\a
_diffrn_radiation_wavelength 0.71073
_diffrn_reflns_av_R_equivalents 0.0970
_diffrn_reflns_av_sigmaI/netI 0.2469
_diffrn_reflns_limit_h_max 15
_diffrn_reflns_limit_h_min -15
_diffrn_reflns_limit_k_max 21
_diffrn_reflns_limit_k_min -21
_diffrn_reflns_limit_l_max 31
_diffrn_reflns_limit_l_min -31
_diffrn_reflns_number 78285
_diffrn_reflns_theta_full 24.00
_diffrn_reflns_theta_max 24.00
_diffrn_reflns_theta_min 3.10
_exptl_absorpt_coefficient_mu 1.755
_exptl_absorpt_correction_T_max 0.881
_exptl_absorpt_correction_T_min 0.671
_exptl_absorpt_correction_type multi-scan
_exptl_absorpt_process_details 'Empirical absorption correction (CrysAlis RED, Oxford Diffraction)'
_exptl_crystal_colour brown
_exptl_crystal_density_diffrn 1.713
_exptl_crystal_density_method 'not measured'
_exptl_crystal_description prism
_exptl_crystal_F_000 3356.0
_exptl_crystal_size_max 0.21
_exptl_crystal_size_mid 0.14
_exptl_crystal_size_min 0.07
_refine_diff_density_max 1.344
_refine_diff_density_min -0.623
_refine_diff_density_rms 0.107
_refine_ls_extinction_method none
_refine_ls_goodness_of_fit_ref 0.887
_refine_ls_hydrogen_treatment constr
_refine_ls_matrix_type fullcycle
_refine_ls_number_parameters 1592
_refine_ls_number_reflns 19992
_refine_ls_number_restraints 417
_refine_ls_restrained_S_all 0.917
_refine_ls_R_factor_all 0.1614
_refine_ls_R_factor_gt 0.0628
_refine_ls_shift/su_max 0.001
_refine_ls_shift/su_mean 0.000
_refine_ls_structure_factor_coef Fsqd
_refine_ls_weighting_details 'calc w=1/[\s^2^(Fo^2^)+(0.0570P)^2^] where P=(Fo^2^+2Fc^2^)/3'
_refine_ls_weighting_scheme calc
_refine_ls_wR_factor_gt 0.1378
_refine_ls_wR_factor_ref 0.1494
_reflns_number_gt 7168
_reflns_number_total 19992
_reflns_threshold_expression >2\s(I)
_cod_duplicate_entry 4338648
_cod_data_source_file ic801795x_si_002_3.cif
_cod_data_source_block EM730_Mn17
_cod_original_formula_sum 'C88 H128.40 Cl3 Mn17 N24 O47.20'
_cod_database_code 4302260

loop_
_symmetry_equiv_pos_as_xyz
'x, y, z'
'-x, -y, -z'

loop_
_atom_site_label
_atom_site_type_symbol
_atom_site_fract_x
_atom_site_fract_y
_atom_site_fract_z
_atom_site_U_iso_or_equiv
_atom_site_adp_type
_atom_site_occupancy
_atom_site_symmetry_multiplicity
_atom_site_calc_flag
_atom_site_refinement_flags
_atom_site_disorder_assembly
_atom_site_disorder_group
Mn1 Mn 0.0000 0.0000 0.0000 0.0245(5) Uani 1 2 d S . .
Mn2 Mn -0.05240(11) 0.15579(8) -0.03505(5) 0.0319(4) Uani 1 1 d . . .
Mn3 Mn 0.07457(10) 0.16370(8) 0.06184(5) 0.0296(4) Uani 1 1 d . . .
Mn4 Mn -0.17128(10) 0.04602(8) 0.05904(5) 0.0309(4) Uani 1 1 d . . .
Mn5 Mn 0.32812(11) 0.27474(8) 0.07043(5) 0.0374(4) Uani 1 1 d . . .
Mn6 Mn 0.24736(10) 0.11727(8) 0.00156(5) 0.0297(4) Uani 1 1 d . . .
Mn7 Mn 0.19438(11) 0.26498(8) -0.02941(5) 0.0325(4) Uani 1 1 d . . .
Mn8 Mn 0.12440(11) 0.11012(8) -0.09529(5) 0.0309(4) Uani 1 1 d . . .
Mn9 Mn 0.06618(12) 0.25921(9) -0.12969(5) 0.0429(5) Uani 1 1 d . . .
Mn10 Mn 0.0000 1.0000 0.5000 0.0301(6) Uani 1 2 d S . .
Mn11 Mn 0.11979(11) 0.88460(9) 0.52976(5) 0.0377(4) Uani 1 1 d . . .
Mn12 Mn -0.06645(11) 0.87945(9) 0.59718(5) 0.0392(4) Uani 1 1 d . . .
Mn13 Mn 0.22632(11) 1.15987(9) 0.50028(5) 0.0393(4) Uani 1 1 d . . .
Mn14 Mn 0.15340(11) 1.03902(9) 0.59402(5) 0.0373(4) Uani 1 1 d . . .
Mn15 Mn 0.03322(11) 1.15326(8) 0.56512(5) 0.0371(4) Uani 1 1 d . . .
Mn16 Mn 0.09632(12) 0.73426(9) 0.45919(6) 0.0489(5) Uani 1 1 d . . .
Mn17 Mn -0.09874(11) 0.73406(8) 0.52755(5) 0.0429(5) Uani 1 1 d . . .
Mn18 Mn -0.29391(13) 0.73026(10) 0.59639(6) 0.0622(6) Uani 1 1 d . . .
C1 C -0.2824(8) 0.1464(7) 0.1102(4) 0.059(3) Uani 1 1 d U . .
H1 H -0.2284 0.1863 0.0957 0.071 Uiso 1 1 calc R . .
C2 C -0.3538(9) 0.1634(7) 0.1423(4) 0.073(4) Uani 1 1 d U . .
H2 H -0.3487 0.2139 0.1498 0.087 Uiso 1 1 calc R . .
C3 C -0.4270(10) 0.1034(9) 0.1605(5) 0.094(5) Uani 1 1 d U . .
H3 H -0.4746 0.1143 0.1811 0.113 Uiso 1 1 calc R . .
C4 C -0.4423(9) 0.0288(9) 0.1534(4) 0.084(5) Uani 1 1 d . . .
H4 H -0.4957 -0.0115 0.1678 0.101 Uiso 1 1 calc R . .
C5 C -0.3705(7) 0.0190(7) 0.1227(3) 0.053(3) Uani 1 1 d U . .
H5 H -0.3757 -0.0317 0.1159 0.064 Uiso 1 1 calc R . .
C6 C 0.4184(9) 0.4351(7) 0.1348(4) 0.073(4) Uani 1 1 d . . .
H6 H 0.4720 0.4177 0.1439 0.087 Uiso 1 1 calc R . .
C7 C 0.4253(11) 0.5087(8) 0.1500(5) 0.100(5) Uani 1 1 d U . .
H7 H 0.4855 0.5420 0.1661 0.121 Uiso 1 1 calc R . .
C8 C 0.3442(12) 0.5303(8) 0.1412(6) 0.123(6) Uani 1 1 d . . .
H8 H 0.3458 0.5787 0.1519 0.147 Uiso 1 1 calc R . .
C9 C 0.2624(11) 0.4839(7) 0.1175(5) 0.092(5) Uani 1 1 d . . .
H9 H 0.2040 0.4980 0.1120 0.110 Uiso 1 1 calc R . .
C10 C 0.2631(9) 0.4168(6) 0.1014(4) 0.068(4) Uani 1 1 d . . .
H10 H 0.2042 0.3858 0.0834 0.082 Uiso 1 1 calc R . .
C11 C 0.5896(8) 0.3514(5) 0.0810(4) 0.054(3) Uani 1 1 d . . .
H11 H 0.5758 0.3503 0.1141 0.065 Uiso 1 1 calc R . .
C12 C 0.6952(8) 0.3717(6) 0.0670(4) 0.064(4) Uani 1 1 d . . .
H12 H 0.7486 0.3832 0.0904 0.076 Uiso 1 1 calc R . .
C13 C 0.7183(9) 0.3744(6) 0.0200(4) 0.077(4) Uani 1 1 d . . .
H13 H 0.7880 0.3892 0.0097 0.092 Uiso 1 1 calc R . .
C14 C 0.6350(9) 0.3542(7) -0.0130(4) 0.074(4) Uani 1 1 d . . .
H14 H 0.6469 0.3546 -0.0463 0.089 Uiso 1 1 calc R . .
C15 C 0.5354(8) 0.3338(6) 0.0046(4) 0.053(3) Uani 1 1 d . . .
H15 H 0.4806 0.3182 -0.0182 0.064 Uiso 1 1 calc R . .
C16 C 0.0530(11) 0.4211(9) -0.1641(6) 0.125(6) Uani 1 1 d U . .
H16 H 0.0679 0.4049 -0.1945 0.150 Uiso 1 1 calc R . .
C17 C 0.0540(12) 0.4989(10) -0.1582(6) 0.142(7) Uani 1 1 d U . .
H17 H 0.0761 0.5340 -0.1832 0.170 Uiso 1 1 calc R . .
C18 C 0.0235(10) 0.5185(8) -0.1174(6) 0.101(5) Uani 1 1 d . . .
H18 H 0.0192 0.5673 -0.1131 0.121 Uiso 1 1 calc R . .
C19 C -0.0018(10) 0.4688(8) -0.0813(6) 0.111(6) Uani 1 1 d . . .
H19 H -0.0245 0.4814 -0.0514 0.133 Uiso 1 1 calc R . .
C20 C 0.0068(9) 0.3991(7) -0.0899(5) 0.087(5) Uani 1 1 d . . .
H20 H -0.0077 0.3655 -0.0640 0.104 Uiso 1 1 calc R . .
C21 C 0.1913(11) 0.3365(8) -0.2329(4) 0.103(5) Uani 1 1 d DU . .
H21 H 0.1258 0.3373 -0.2424 0.124 Uiso 1 1 calc R . .
C22 C 0.2652(12) 0.3542(9) -0.2666(6) 0.142(7) Uani 1 1 d D . .
H22 H 0.2498 0.3701 -0.2966 0.170 Uiso 1 1 calc R . .
C23 C 0.3562(11) 0.3506(8) -0.2600(4) 0.104(5) Uani 1 1 d DU . .
H23 H 0.4069 0.3605 -0.2842 0.125 Uiso 1 1 calc R . .
C24 C 0.3725(11) 0.3304(8) -0.2137(5) 0.113(5) Uani 1 1 d DU . .
H24 H 0.4376 0.3275 -0.2055 0.135 Uiso 1 1 calc R . .
C25 C 0.2918(10) 0.3139(8) -0.1776(4) 0.108(5) Uani 1 1 d DU . .
H25 H 0.3034 0.3001 -0.1464 0.130 Uiso 1 1 calc R . .
C26 C 0.3568(8) 0.4173(5) -0.0063(4) 0.061(4) Uani 1 1 d . . .
H26A H 0.3230 0.4481 0.0111 0.074 Uiso 1 1 calc R . .
H26B H 0.4297 0.4344 0.0050 0.074 Uiso 1 1 calc R . .
C27 C 0.3569(9) 0.4336(7) -0.0573(4) 0.090(5) Uani 1 1 d . . .
H27A H 0.3902 0.4892 -0.0607 0.107 Uiso 1 1 calc R . .
H27B H 0.4010 0.4098 -0.0738 0.107 Uiso 1 1 calc R . .
C28 C 0.2583(8) 0.4093(6) -0.0817(4) 0.057(3) Uani 1 1 d . . .
H28A H 0.2715 0.4220 -0.1157 0.069 Uiso 1 1 calc R . .
H28B H 0.2189 0.4399 -0.0688 0.069 Uiso 1 1 calc R . .
C29 C -0.2612(8) 0.1494(6) -0.0170(4) 0.067(4) Uani 1 1 d . . .
H29A H -0.2886 0.1686 0.0110 0.080 Uiso 1 1 calc R . .
H29B H -0.3168 0.1020 -0.0281 0.080 Uiso 1 1 calc R . .
C30 C -0.2469(11) 0.2040(9) -0.0541(5) 0.117(5) Uani 1 1 d U . .
H30A H -0.3150 0.1892 -0.0705 0.140 Uiso 1 1 calc R . .
H30B H -0.2367 0.2528 -0.0372 0.140 Uiso 1 1 calc R . .
C31 C -0.1718(8) 0.2227(7) -0.0915(4) 0.068(4) Uani 1 1 d . . .
H31A H -0.2021 0.1881 -0.1191 0.081 Uiso 1 1 calc R . .
H31B H -0.1613 0.2748 -0.1016 0.081 Uiso 1 1 calc R . .
C32 C -0.0432(9) 0.1610(8) 0.1497(4) 0.065(4) Uani 1 1 d D . .
H32A H -0.099 0.182 0.153 0.078 Uiso 1 1 calc . . .
H32B H -0.062 0.116 0.169 0.078 Uiso 1 1 calc . . .
C33 C 0.0417(9) 0.2119(7) 0.1692(4) 0.096(5) Uani 1 1 d DU . .
H33A H 0.0435 0.1931 0.2017 0.115 Uiso 1 1 calc R . .
H33B H 0.0234 0.2577 0.1735 0.115 Uiso 1 1 calc R . .
C34 C 0.1501(7) 0.2421(6) 0.1559(3) 0.056(3) Uani 1 1 d U . .
H34A H 0.1896 0.2221 0.1779 0.067 Uiso 1 1 calc R . .
H34B H 0.1758 0.2979 0.1608 0.067 Uiso 1 1 calc R . .
C35 C 0.4428(7) 0.1516(5) 0.0565(4) 0.051(3) Uani 1 1 d . . .
H35A H 0.4572 0.1615 0.0911 0.061 Uiso 1 1 calc R . .
H35B H 0.5039 0.1854 0.0395 0.061 Uiso 1 1 calc R . .
C36 C 0.4317(8) 0.0703(6) 0.0452(4) 0.061(3) Uani 1 1 d U . .
H36A H 0.3777 0.0362 0.0658 0.073 Uiso 1 1 calc R . .
H36B H 0.4980 0.0637 0.0528 0.073 Uiso 1 1 calc R . .
C37 C 0.4030(7) 0.0474(6) -0.0066(3) 0.050(3) Uani 1 1 d . . .
H37A H 0.4544 0.0838 -0.0271 0.060 Uiso 1 1 calc R . .
H37B H 0.4070 -0.0033 -0.0128 0.060 Uiso 1 1 calc R . .
C38 C 0.1832(11) 0.0338(8) -0.1748(4) 0.084(4) Uani 1 1 d DU . .
H38A H 0.258 0.043 -0.179 0.101 Uiso 1 1 calc . . .
H38B H 0.145 -0.019 -0.186 0.101 Uiso 1 1 calc . . .
C39 C 0.1601(9) 0.0788(6) -0.2046(4) 0.075(4) Uani 1 1 d DU . .
H39A H 0.1088 0.0429 -0.2266 0.091 Uiso 1 1 calc R . .
H39B H 0.2239 0.1004 -0.2234 0.091 Uiso 1 1 calc R . .
C40 C 0.1259(9) 0.1364(6) -0.1997(4) 0.071(4) Uani 1 1 d DU . .
H40A H 0.0590 0.1222 -0.2171 0.085 Uiso 1 1 calc R . .
H40B H 0.1756 0.1807 -0.2158 0.085 Uiso 1 1 calc R . .
C41 C 0.1285(6) 0.0089(5) 0.0968(3) 0.026(3) Uani 1 1 d . . .
C42 C 0.1969(8) 0.0461(6) 0.1384(3) 0.061(3) Uani 1 1 d U . .
H42A H 0.1542 0.0497 0.1655 0.092 Uiso 1 1 calc R . .
H42B H 0.2429 0.0971 0.1299 0.092 Uiso 1 1 calc R . .
H42C H 0.2386 0.0159 0.1471 0.092 Uiso 1 1 calc R . .
C43 C 0.4057(7) 0.2385(6) 0.1832(4) 0.043(3) Uani 1 1 d . . .
C44 C 0.4264(8) 0.2251(7) 0.2323(4) 0.079(4) Uani 1 1 d . . .
H44A H 0.3981 0.2543 0.2538 0.119 Uiso 1 1 calc R . .
H44B H 0.5014 0.2412 0.2375 0.119 Uiso 1 1 calc R . .
H44C H 0.3937 0.1710 0.2387 0.119 Uiso 1 1 calc R . .
C45 C 0.3160(8) 1.1407(6) 0.6737(3) 0.050(3) Uani 1 1 d . . .
H45 H 0.3041 1.1806 0.6577 0.060 Uiso 1 1 calc R . .
C46 C 0.3887(8) 1.1586(7) 0.7112(4) 0.063(4) Uani 1 1 d . . .
H46 H 0.4251 1.2099 0.7208 0.076 Uiso 1 1 calc R . .
C47 C 0.4067(8) 1.0995(7) 0.7342(4) 0.064(4) Uani 1 1 d . . .
H47 H 0.4577 1.1106 0.7587 0.076 Uiso 1 1 calc R . .
C48 C 0.3501(7) 1.0248(7) 0.7212(4) 0.056(3) Uani 1 1 d . . .
H48 H 0.3604 0.9844 0.7373 0.068 Uiso 1 1 calc R . .
C49 C 0.2768(7) 1.0095(6) 0.6834(3) 0.046(3) Uani 1 1 d . . .
H49 H 0.2377 0.9583 0.6746 0.055 Uiso 1 1 calc R . .
C50 C 0.1653(8) 0.6602(6) 0.5482(5) 0.076(4) Uani 1 1 d . . .
H50 H 0.1180 0.6810 0.5615 0.092 Uiso 1 1 calc R . .
C51 C 0.2095(10) 0.6237(7) 0.5796(5) 0.091(5) Uani 1 1 d . . .
H51 H 0.1918 0.6191 0.6123 0.110 Uiso 1 1 calc R . .
C52 C 0.2790(9) 0.5953(8) 0.5612(5) 0.095(5) Uani 1 1 d . . .
H52 H 0.3125 0.5712 0.5812 0.114 Uiso 1 1 calc R . .
C53 C 0.3009(8) 0.6014(6) 0.5133(5) 0.083(5) Uani 1 1 d . . .
H53 H 0.3483 0.5812 0.4994 0.100 Uiso 1 1 calc R . .
C54 C 0.2489(8) 0.6397(6) 0.4856(4) 0.063(4) Uani 1 1 d . . .
H54 H 0.2644 0.6442 0.4526 0.075 Uiso 1 1 calc R . .
C55 C -0.0793(8) 0.6087(6) 0.3930(4) 0.059(3) Uani 1 1 d . . .
H55 H -0.1190 0.6297 0.4124 0.071 Uiso 1 1 calc R . .
C56 C -0.1298(9) 0.5617(7) 0.3574(4) 0.075(4) Uani 1 1 d . . .
H56 H -0.2007 0.5523 0.3507 0.090 Uiso 1 1 calc R . .
C57 C -0.0742(10) 0.5275(7) 0.3308(4) 0.090(5) Uani 1 1 d . . .
H57 H -0.1062 0.4926 0.3056 0.108 Uiso 1 1 calc R . .
C58 C 0.0279(10) 0.5449(7) 0.3417(4) 0.090(5) Uani 1 1 d . . .
H58 H 0.0681 0.5220 0.3243 0.108 Uiso 1 1 calc R . .
C59 C 0.0729(9) 0.5974(7) 0.3791(4) 0.083(4) Uani 1 1 d . . .
H59 H 0.1444 0.6098 0.3860 0.100 Uiso 1 1 calc R . .
N16 N -0.2918(11) 0.6561(5) 0.6688(4) 0.131(4) Uani 1 1 d GU . .
C60 C -0.1873(10) 0.6602(6) 0.6689(4) 0.212(7) Uani 1 1 d GU . .
H60 H -0.1436 0.6821 0.6430 0.255 Uiso 1 1 calc R . .
C61 C -0.1480(8) 0.6315(7) 0.7077(6) 0.188(7) Uani 1 1 d GU . .
H61 H -0.0781 0.6342 0.7078 0.225 Uiso 1 1 calc R . .
C62 C -0.2133(13) 0.5987(7) 0.7464(4) 0.195(7) Uani 1 1 d GU . .
H62 H -0.1870 0.5795 0.7724 0.235 Uiso 1 1 calc R . .
C63 C -0.3178(12) 0.5946(7) 0.7463(4) 0.203(7) Uani 1 1 d GU . .
H63 H -0.3614 0.5727 0.7722 0.244 Uiso 1 1 calc R . .
C64 C -0.3570(7) 0.6233(7) 0.7075(5) 0.206(7) Uani 1 1 d GU . .
H64 H -0.4270 0.6206 0.7074 0.247 Uiso 1 1 calc R . .
N17 N -0.4210(7) 0.7679(6) 0.6339(3) 0.073(3) Uani 1 1 d D . .
C65 C -0.4018(11) 0.8394(8) 0.6424(5) 0.097(5) Uani 1 1 d DU . .
H65 H -0.3332 0.8722 0.6359 0.117 Uiso 1 1 calc R . .
C66 C -0.4696(12) 0.8759(10) 0.6601(5) 0.132(6) Uani 1 1 d DU . .
H66 H -0.4495 0.9289 0.6663 0.158 Uiso 1 1 calc R . .
C67 C -0.5705(12) 0.8226(9) 0.6671(5) 0.123(6) Uani 1 1 d DU . .
H67 H -0.6234 0.8407 0.6768 0.148 Uiso 1 1 calc R . .
C68 C -0.5949(10) 0.7471(8) 0.6606(4) 0.096(5) Uani 1 1 d DU . .
H68 H -0.6625 0.7123 0.6669 0.115 Uiso 1 1 calc R . .
C69 C -0.5184(10) 0.7224(9) 0.6447(5) 0.117(5) Uani 1 1 d DU . .
H69 H -0.5353 0.6693 0.6409 0.140 Uiso 1 1 calc R . .
C70 C -0.0770(9) 0.5846(6) 0.5120(4) 0.069(4) Uani 1 1 d . . .
H70A H -0.0185 0.5662 0.5099 0.083 Uiso 1 1 calc R . .
H70B H -0.1287 0.5573 0.4871 0.083 Uiso 1 1 calc R . .
C71 C -0.1278(9) 0.5674(6) 0.5623(4) 0.079(4) Uani 1 1 d . . .
H71A H -0.1462 0.5126 0.5682 0.095 Uiso 1 1 calc R . .
H71B H -0.0757 0.5958 0.5867 0.095 Uiso 1 1 calc R . .
C72 C -0.2225(9) 0.5871(6) 0.5686(4) 0.076(4) Uani 1 1 d . . .
H72A H -0.2744 0.5589 0.5440 0.091 Uiso 1 1 calc R . .
H72B H -0.2524 0.5698 0.6001 0.091 Uiso 1 1 calc R . .
C73 C 0.0090(8) 0.9397(6) 0.6926(3) 0.057(3) Uani 1 1 d . . .
H73A H 0.0459 0.9897 0.7083 0.068 Uiso 1 1 calc R . .
H73B H 0.0418 0.9042 0.7037 0.068 Uiso 1 1 calc R . .
C74 C -0.0982(10) 0.9127(8) 0.7077(4) 0.107(5) Uani 1 1 d U . .
H74A H -0.1303 0.9482 0.6959 0.128 Uiso 1 1 calc R . .
H74B H -0.0984 0.9159 0.7429 0.128 Uiso 1 1 calc R . .
C75 C -0.1679(8) 0.8325(7) 0.6922(3) 0.067(4) Uani 1 1 d . . .
H75A H -0.1422 0.7955 0.7072 0.081 Uiso 1 1 calc R . .
H75B H -0.2390 0.8228 0.7038 0.081 Uiso 1 1 calc R . .
C76 C 0.0554(9) 1.1298(6) 0.6667(4) 0.060(3) Uani 1 1 d . . .
H76A H 0.1131 1.1322 0.6884 0.072 Uiso 1 1 calc R . .
H76B H -0.0051 1.0846 0.6749 0.072 Uiso 1 1 calc R . .
C77 C 0.0289(10) 1.1976(8) 0.6757(4) 0.090(5) Uani 1 1 d . . .
H77A H 0.0925 1.2427 0.6713 0.108 Uiso 1 1 calc R . .
H77B H 0.0094 1.1979 0.7095 0.108 Uiso 1 1 calc R . .
C78 C 0.0554(8) 0.7927(6) 0.3537(3) 0.059(3) Uani 1 1 d . . .
H78A H 0.0623 0.7439 0.3444 0.071 Uiso 1 1 calc R . .
H78B H 0.1217 0.8337 0.3464 0.071 Uiso 1 1 calc R . .
C79 C 0.4464(8) 1.2357(6) 0.4816(4) 0.067(4) Uani 1 1 d . . .
H79A H 0.4922 1.2883 0.4749 0.080 Uiso 1 1 calc R . .
H79B H 0.4681 1.2013 0.4608 0.080 Uiso 1 1 calc R . .
C80 C 0.4634(7) 1.2204(7) 0.5315(4) 0.078(4) Uani 1 1 d . . .
H80A H 0.5351 1.2208 0.5337 0.094 Uiso 1 1 calc R . .
H80B H 0.4617 1.2644 0.5509 0.094 Uiso 1 1 calc R . .
C81 C 0.3977(8) 1.1529(6) 0.5551(4) 0.066(4) Uani 1 1 d . . .
H81A H 0.4172 1.1101 0.5432 0.079 Uiso 1 1 calc R . .
H81B H 0.4159 1.1601 0.5894 0.079 Uiso 1 1 calc R . .
C82 C 0.3234(8) 0.9513(7) 0.5765(4) 0.085(5) Uani 1 1 d . . .
H82A H 0.3735 1.0035 0.5824 0.102 Uiso 1 1 calc R . .
H82B H 0.3196 0.9233 0.6062 0.102 Uiso 1 1 calc R . .
C83 C 0.3633(9) 0.9183(8) 0.5424(5) 0.101(5) Uani 1 1 d U . .
H83A H 0.4241 0.9115 0.5574 0.122 Uiso 1 1 calc R . .
H83B H 0.3912 0.9573 0.5180 0.122 Uiso 1 1 calc R . .
C84 C 0.3108(7) 0.8493(6) 0.5164(4) 0.064(4) Uani 1 1 d . . .
H84A H 0.3155 0.8069 0.5352 0.077 Uiso 1 1 calc R . .
H84B H 0.3482 0.8502 0.4863 0.077 Uiso 1 1 calc R . .
C85 C 0.2643(7) 0.9703(6) 0.4110(4) 0.072(4) Uani 1 1 d . . .
H85A H 0.2510 0.9680 0.3766 0.109 Uiso 1 1 calc R . .
H85B H 0.2525 0.9192 0.4222 0.109 Uiso 1 1 calc R . .
H85C H 0.3363 1.0031 0.4177 0.109 Uiso 1 1 calc R . .
C86 C 0.1943(7) 1.0012(5) 0.4356(3) 0.037(3) Uani 1 1 d U . .
C87 C 0.2986(8) 0.7886(7) 0.3804(4) 0.068(4) Uani 1 1 d . . .
C88 C 0.3762(12) 0.8210(9) 0.3445(5) 0.142(6) Uani 1 1 d U . .
H88A H 0.4124 0.8751 0.3518 0.213 Uiso 1 1 calc R . .
H88B H 0.3424 0.8147 0.3132 0.213 Uiso 1 1 calc R . .
H88C H 0.4261 0.7950 0.3443 0.213 Uiso 1 1 calc R . .
N1 N -0.2936(6) 0.0742(5) 0.1014(3) 0.044(2) Uani 1 1 d . . .
N2 N 0.3394(6) 0.3887(4) 0.1081(3) 0.050(3) Uani 1 1 d . . .
N3 N 0.5077(6) 0.3337(5) 0.0507(3) 0.046(2) Uani 1 1 d . . .
N4 N 0.0330(7) 0.3743(5) -0.1301(3) 0.066(3) Uani 1 1 d . . .
N5 N 0.1987(7) 0.3189(5) -0.1903(3) 0.056(3) Uani 1 1 d D . .
N6 N 0.0488(5) 0.2614(4) 0.0178(3) 0.034(2) Uani 1 1 d . . .
N7 N 0.0093(6) 0.3054(5) 0.0306(3) 0.050(3) Uani 1 1 d . . .
N8 N -0.0290(8) 0.3473(6) 0.0415(4) 0.103(4) Uani 1 1 d U . .
N9 N 0.2933(6) 0.1929(4) -0.0670(2) 0.031(2) Uani 1 1 d . . .
N10 N 0.3715(7) 0.2077(5) -0.0903(3) 0.056(3) Uani 1 1 d . . .
N11 N 0.4445(8) 0.2184(7) -0.1112(4) 0.110(4) Uani 1 1 d U . .
N12 N 0.3898(5) 0.2513(4) 0.1454(3) 0.043(2) Uani 1 1 d U . .
N13 N 0.2607(6) 1.0658(5) 0.6594(2) 0.039(2) Uani 1 1 d . . .
N14 N 0.1821(7) 0.6692(5) 0.5011(3) 0.058(3) Uani 1 1 d . . .
N15 N 0.0222(7) 0.6294(5) 0.4041(3) 0.059(3) Uani 1 1 d . . .
N18 N 0.0295(6) 0.8002(4) 0.5914(3) 0.048(3) Uani 1 1 d . . .
N19 N 0.0747(8) 0.7865(7) 0.6229(4) 0.095(4) Uani 1 1 d . . .
N20 N 0.1256(11) 0.7739(9) 0.6507(4) 0.163(6) Uani 1 1 d U . .
N21 N 0.1895(5) 1.2546(4) 0.5456(3) 0.037(2) Uani 1 1 d . . .
N22 N 0.2463(6) 1.2934(5) 0.5768(3) 0.060(3) Uani 1 1 d . . .
N23 N 0.2923(7) 1.3221(7) 0.6097(4) 0.099(4) Uani 1 1 d U . .
N24 N 0.2409(6) 0.7673(5) 0.4083(3) 0.053(3) Uani 1 1 d . . .
O1 O 0.3048(4) 0.3372(3) 0.0065(2) 0.0382(18) Uani 1 1 d . . .
O2 O 0.1923(4) 0.3300(3) -0.07968(19) 0.0357(17) Uani 1 1 d U . .
O3 O -0.1807(4) 0.1295(3) -0.0009(2) 0.0398(18) Uani 1 1 d . . .
O4 O -0.0753(4) 0.2193(4) -0.0819(2) 0.0415(18) Uani 1 1 d . . .
O5 O -0.0457(4) 0.1360(3) 0.10122(19) 0.0333(17) Uani 1 1 d . . .
O6 O 0.1738(4) 0.2258(3) 0.1075(2) 0.0394(18) Uani 1 1 d . . .
O7 O 0.3568(4) 0.1714(3) 0.0447(2) 0.0353(17) Uani 1 1 d . . .
O8 O 0.3006(4) 0.0449(3) -0.0194(2) 0.0369(17) Uani 1 1 d . . .
O9 O 0.1670(4) 0.0339(3) -0.12252(19) 0.0331(17) Uani 1 1 d . . .
O10 O 0.1111(5) 0.1606(4) -0.1516(2) 0.0449(19) Uani 1 1 d . . .
O11 O 0.1147(4) 0.0486(3) 0.0629(2) 0.0419(19) Uani 1 1 d . . .
O12 O -0.0903(6) 0.0608(5) -0.0956(3) 0.091(3) Uani 1 1 d U . .
O13 O 0.1944(4) 0.1941(3) 0.02048(18) 0.0269(15) Uani 1 1 d . . .
O14 O 0.0837(4) 0.1865(3) -0.06463(18) 0.0284(16) Uani 1 1 d . . .
O15 O -0.0216(4) 0.0945(3) 0.01431(18) 0.0257(15) Uani 1 1 d . . .
O16 O 0.1238(4) 0.0553(3) -0.03567(18) 0.0250(15) Uani 1 1 d U . .
O17 O -0.0535(5) 0.2169(5) -0.1926(2) 0.076(2) Uani 1 1 d U . .
O18 O -0.0400(5) 0.6650(4) 0.5036(2) 0.051(2) Uani 1 1 d U . .
O19 O -0.2057(5) 0.6644(4) 0.5654(2) 0.056(2) Uani 1 1 d . . .
O20 O 0.0231(5) 0.9475(3) 0.6416(2) 0.0448(19) Uani 1 1 d . . .
O21 O -0.1715(5) 0.8204(4) 0.6402(2) 0.056(2) Uani 1 1 d . . .
O22 O 0.0842(4) 1.1199(3) 0.61982(19) 0.0363(17) Uani 1 1 d . . .
O23 O 0.0393(5) 0.7938(4) 0.4033(2) 0.0445(19) Uani 1 1 d . . .
O24 O 0.3468(4) 1.2277(3) 0.4692(2) 0.0425(18) Uani 1 1 d . . .
O25 O 0.2899(4) 1.1299(4) 0.5513(2) 0.0420(18) Uani 1 1 d . . .
O26 O 0.2238(4) 0.9564(3) 0.5685(2) 0.0379(17) Uani 1 1 d . . .
O27 O 0.2040(4) 0.8333(3) 0.5050(2) 0.0431(18) Uani 1 1 d . . .
O28 O 0.2208(8) 1.0700(6) 0.4357(4) 0.127(4) Uani 1 1 d U . .
O29 O 0.1155(5) 0.9608(3) 0.4594(2) 0.0433(19) Uani 1 1 d U . .
O30 O 0.0114(4) 0.8094(3) 0.49104(19) 0.0326(17) Uani 1 1 d . . .
O31 O -0.1543(4) 0.8077(3) 0.5500(2) 0.0396(18) Uani 1 1 d . . .
O32 O 0.0329(4) 0.9417(3) 0.55030(19) 0.0322(17) Uani 1 1 d . . .
O33 O 0.0989(4) 1.0915(3) 0.52943(19) 0.0338(17) Uani 1 1 d . . .
O34 O -0.4364(8) 0.6062(7) 0.5765(4) 0.170(5) Uani 1 1 d U . .
Cl1 Cl 0.7072(4) 0.0439(3) 0.75403(15) 0.1218(15) Uani 1 1 d D . .
O35 O 0.6461(14) 0.0819(10) 0.7804(6) 0.365(12) Uani 1 1 d DU . .
O36 O 0.8206(8) 0.0790(9) 0.7679(6) 0.286(9) Uani 1 1 d DU . .
O37 O 0.6984(12) 0.0557(9) 0.7015(4) 0.250(7) Uani 1 1 d DU . .
O38 O 0.6589(9) -0.0396(6) 0.7628(4) 0.180(5) Uani 1 1 d DU . .
Cl2 Cl 0.6635(4) 0.4162(3) 0.22446(19) 0.1139(15) Uani 1 1 d D . .
O39 O 0.5672(12) 0.4066(9) 0.2482(7) 0.267(10) Uani 1 1 d D A .
O40A O 0.7624(12) 0.4614(11) 0.2411(8) 0.114(7) Uani 0.50 1 d PDU A 1
O40B O 0.701(2) 0.4215(14) 0.2707(6) 0.129(8) Uani 0.50 1 d PDU A 2
O41 O 0.6591(8) 0.3469(6) 0.2006(3) 0.116(3) Uani 1 1 d DU A .
O42 O 0.6610(12) 0.4665(8) 0.1903(5) 0.222(7) Uani 1 1 d DU A .
O43 O -0.4730(12) 0.5324(9) 0.4845(6) 0.091(5) Uani 0.50 1 d PU . .
O44 O 0.8408(16) 0.2813(13) 0.2411(7) 0.228(9) Uani 0.70 1 d PU . .

loop_
_atom_site_aniso_label
_atom_site_aniso_U_11
_atom_site_aniso_U_22
_atom_site_aniso_U_33
_atom_site_aniso_U_23
_atom_site_aniso_U_13
_atom_site_aniso_U_12
Mn1 0.0291(12) 0.0278(14) 0.0187(13) -0.0005(10) -0.0046(10) 0.0131(11)
Mn2 0.0400(10) 0.0313(10) 0.0273(10) -0.0017(8) -0.0037(8) 0.0165(8)
Mn3 0.0355(9) 0.0302(10) 0.0230(9) -0.0030(8) -0.0035(8) 0.0120(8)
Mn4 0.0343(9) 0.0332(10) 0.0270(10) -0.0016(8) -0.0019(8) 0.0145(8)
Mn5 0.0411(10) 0.0369(10) 0.0299(10) -0.0024(8) -0.0074(8) 0.0090(8)
Mn6 0.0311(9) 0.0317(10) 0.0266(10) 0.0000(8) -0.0033(7) 0.0116(8)
Mn7 0.0399(10) 0.0286(10) 0.0273(10) 0.0002(8) -0.0039(8) 0.0103(8)
Mn8 0.0407(10) 0.0305(10) 0.0229(9) 0.0007(8) -0.0004(8) 0.0146(8)
Mn9 0.0661(12) 0.0450(11) 0.0252(10) 0.0018(8) -0.0062(9) 0.0292(9)
Mn10 0.0349(13) 0.0335(14) 0.0224(13) 0.0017(11) 0.0012(11) 0.0127(11)
Mn11 0.0393(10) 0.0404(11) 0.0317(10) 0.0010(8) -0.0037(8) 0.0124(8)
Mn12 0.0436(10) 0.0453(11) 0.0259(10) 0.0084(8) 0.0039(8) 0.0121(9)
Mn13 0.0367(10) 0.0431(11) 0.0313(10) 0.0041(8) -0.0014(8) 0.0060(8)
Mn14 0.0449(10) 0.0417(11) 0.0247(10) -0.0003(8) -0.0053(8) 0.0149(8)
Mn15 0.0432(10) 0.0375(11) 0.0286(10) 0.0001(8) -0.0001(8) 0.0123(8)
Mn16 0.0529(11) 0.0431(11) 0.0521(12) -0.0102(9) -0.0122(9) 0.0196(9)
Mn17 0.0497(11) 0.0338(11) 0.0393(11) 0.0046(9) -0.0047(9) 0.0075(9)
Mn18 0.0569(12) 0.0764(15) 0.0390(12) 0.0140(10) 0.0061(9) 0.0057(11)
C1 0.062(7) 0.075(8) 0.054(7) -0.017(6) -0.030(6) 0.042(6)
C2 0.082(8) 0.087(8) 0.071(8) -0.026(7) -0.042(6) 0.060(7)
C3 0.097(9) 0.126(10) 0.073(8) -0.012(8) -0.012(7) 0.058(8)
C4 0.086(10) 0.148(14) 0.034(8) 0.013(9) -0.017(7) 0.060(10)
C5 0.040(6) 0.084(8) 0.042(7) 0.004(6) 0.006(5) 0.030(6)
C6 0.071(9) 0.059(9) 0.062(9) -0.010(7) 0.000(7) -0.008(7)
C7 0.103(9) 0.081(9) 0.093(9) -0.031(8) -0.002(8) 0.004(7)
C8 0.133(15) 0.063(11) 0.169(17) -0.035(11) 0.016(13) 0.033(11)
C9 0.109(12) 0.059(10) 0.106(12) -0.020(9) 0.003(10) 0.030(9)
C10 0.077(9) 0.057(9) 0.065(9) -0.003(7) -0.001(7) 0.017(8)
C11 0.067(8) 0.043(8) 0.048(8) 0.002(6) 0.011(7) 0.013(7)
C12 0.044(7) 0.049(8) 0.094(10) 0.026(8) -0.016(7) 0.010(6)
C13 0.069(9) 0.067(10) 0.086(11) 0.023(9) 0.023(8) 0.013(8)
C14 0.074(9) 0.077(10) 0.064(9) -0.007(8) 0.005(8) 0.018(8)
C15 0.042(7) 0.057(8) 0.056(8) 0.009(7) 0.006(6) 0.012(6)
C16 0.149(10) 0.115(10) 0.129(11) 0.006(9) 0.010(9) 0.068(9)
C17 0.161(11) 0.122(11) 0.152(12) 0.018(9) 0.021(9) 0.061(9)
C18 0.102(12) 0.085(12) 0.128(15) -0.024(10) -0.019(11) 0.050(10)
C19 0.119(13) 0.070(12) 0.156(17) -0.012(11) -0.018(12) 0.052(11)
C20 0.087(10) 0.081(11) 0.107(12) -0.035(9) -0.015(9) 0.051(9)
C21 0.150(12) 0.102(11) 0.067(10) 0.014(9) 0.020(9) 0.056(10)
C22 0.184(19) 0.152(17) 0.124(15) 0.037(13) 0.065(14) 0.100(16)
C23 0.115(11) 0.133(12) 0.047(8) 0.001(8) 0.027(8) 0.023(9)
C24 0.111(9) 0.100(9) 0.111(9) -0.016(8) 0.024(8) 0.020(7)
C25 0.123(9) 0.098(9) 0.098(9) -0.011(7) 0.012(7) 0.034(7)
C26 0.065(8) 0.038(8) 0.056(8) 0.010(7) 0.002(7) -0.013(7)
C27 0.085(10) 0.051(9) 0.101(11) 0.038(8) -0.007(9) -0.015(8)
C28 0.058(8) 0.052(8) 0.058(8) 0.004(7) -0.003(7) 0.015(7)
C29 0.071(9) 0.067(9) 0.076(9) 0.042(7) 0.029(7) 0.037(7)
C30 0.114(8) 0.130(9) 0.121(8) 0.029(7) -0.011(7) 0.061(7)
C31 0.085(9) 0.092(10) 0.043(8) 0.041(7) 0.025(7) 0.051(8)
C32 0.055(8) 0.098(10) 0.028(7) -0.017(7) 0.001(6) 0.013(7)
C33 0.084(7) 0.119(8) 0.066(7) -0.037(6) 0.010(6) 0.017(6)
C34 0.053(6) 0.065(7) 0.042(6) -0.010(5) -0.006(5) 0.014(5)
C35 0.042(7) 0.044(7) 0.066(8) -0.002(6) -0.020(6) 0.015(6)
C36 0.042(5) 0.074(7) 0.073(7) -0.002(6) -0.016(5) 0.030(5)
C37 0.053(7) 0.064(8) 0.040(7) -0.024(6) -0.009(6) 0.030(6)
C38 0.113(8) 0.081(8) 0.067(7) -0.004(6) 0.020(7) 0.045(7)
C39 0.105(7) 0.092(7) 0.058(7) 0.016(6) -0.007(6) 0.069(6)
C40 0.112(8) 0.074(7) 0.045(7) 0.006(6) -0.009(6) 0.056(6)
C41 0.033(6) 0.019(6) 0.024(7) -0.003(5) 0.002(5) 0.006(5)
C42 0.065(7) 0.071(8) 0.050(7) 0.004(6) -0.018(6) 0.026(6)
C43 0.053(7) 0.048(7) 0.025(7) -0.010(6) -0.014(6) 0.014(6)
C44 0.068(9) 0.092(11) 0.060(9) 0.022(8) 0.001(7) 0.006(8)
C45 0.067(8) 0.040(7) 0.039(7) -0.002(6) 0.010(6) 0.014(6)
C46 0.052(8) 0.065(9) 0.061(9) -0.005(7) 0.000(7) 0.009(7)
C47 0.066(9) 0.084(10) 0.037(8) 0.001(7) 0.000(6) 0.023(8)
C48 0.049(8) 0.089(10) 0.045(8) 0.016(7) -0.004(6) 0.041(7)
C49 0.065(8) 0.041(7) 0.037(7) 0.011(6) 0.014(6) 0.023(6)
C50 0.059(8) 0.053(9) 0.125(13) -0.001(9) -0.039(9) 0.030(7)
C51 0.083(11) 0.069(11) 0.118(13) -0.004(9) -0.024(10) 0.023(9)
C52 0.059(10) 0.097(12) 0.114(13) 0.019(11) -0.037(9) 0.010(8)
C53 0.044(8) 0.023(8) 0.172(16) -0.017(9) -0.032(9) 0.000(6)
C54 0.068(9) 0.040(8) 0.081(10) -0.013(7) -0.029(7) 0.022(7)
C55 0.056(8) 0.064(9) 0.056(9) 0.003(7) -0.011(7) 0.021(7)
C56 0.073(9) 0.066(10) 0.076(11) 0.000(8) -0.017(8) 0.012(8)
C57 0.116(12) 0.070(10) 0.072(10) -0.031(8) -0.036(10) 0.020(10)
C58 0.096(11) 0.084(11) 0.090(11) -0.045(9) -0.032(9) 0.035(9)
C59 0.078(10) 0.079(11) 0.100(12) -0.029(9) -0.048(9) 0.039(8)
N16 0.145(7) 0.095(7) 0.133(7) -0.034(6) 0.003(6) 0.022(6)
C60 0.208(8) 0.216(11) 0.221(9) 0.010(7) -0.004(7) 0.086(8)
C61 0.205(8) 0.179(10) 0.181(9) -0.012(7) -0.002(6) 0.073(7)
C62 0.203(9) 0.185(10) 0.184(9) -0.015(7) -0.002(7) 0.053(7)
C63 0.213(9) 0.206(10) 0.183(9) 0.015(7) 0.004(7) 0.065(7)
C64 0.214(9) 0.207(11) 0.193(10) 0.009(7) 0.014(6) 0.072(7)
N17 0.061(7) 0.110(10) 0.035(6) 0.000(6) 0.011(5) 0.014(6)
C65 0.101(8) 0.103(8) 0.091(8) 0.012(6) 0.000(6) 0.040(6)
C66 0.127(8) 0.139(8) 0.129(8) 0.014(5) -0.002(5) 0.046(5)
C67 0.119(7) 0.130(8) 0.127(7) 0.014(5) -0.001(5) 0.052(5)
C68 0.086(6) 0.104(7) 0.085(6) -0.010(5) -0.007(5) 0.020(5)
C69 0.111(8) 0.132(9) 0.104(8) -0.012(7) 0.003(7) 0.041(7)
C70 0.082(9) 0.031(8) 0.088(10) 0.001(7) -0.016(8) 0.012(7)
C71 0.116(12) 0.035(8) 0.084(10) 0.009(7) -0.034(9) 0.023(8)
C72 0.083(10) 0.046(9) 0.081(10) 0.011(8) -0.014(8) 0.003(8)
C73 0.057(8) 0.066(9) 0.037(7) -0.002(6) 0.009(6) 0.010(7)
C74 0.114(9) 0.117(10) 0.059(8) -0.001(7) -0.002(7) 0.006(8)
C75 0.067(8) 0.105(11) 0.018(7) 0.003(7) 0.008(6) 0.017(8)
C76 0.091(9) 0.056(8) 0.047(8) 0.011(7) 0.010(7) 0.044(7)
C77 0.126(12) 0.140(14) 0.027(8) -0.003(8) 0.013(8) 0.075(11)
C78 0.072(8) 0.077(9) 0.041(8) -0.008(7) -0.009(7) 0.043(7)
C79 0.068(8) 0.064(9) 0.048(8) 0.016(7) -0.013(7) -0.001(7)
C80 0.030(7) 0.109(12) 0.090(10) 0.031(9) 0.000(7) 0.018(7)
C81 0.065(8) 0.077(10) 0.049(8) 0.016(7) -0.003(7) 0.015(8)
C82 0.046(8) 0.130(13) 0.086(10) -0.060(9) -0.025(7) 0.045(8)
C83 0.075(7) 0.112(9) 0.125(9) -0.042(7) -0.018(7) 0.047(7)
C84 0.030(7) 0.073(9) 0.089(10) -0.031(7) -0.003(6) 0.019(6)
C85 0.051(7) 0.095(10) 0.078(9) 0.029(8) 0.043(7) 0.032(7)
C86 0.033(5) 0.023(5) 0.045(6) -0.012(5) 0.020(4) -0.002(4)
C87 0.054(8) 0.130(12) 0.045(8) 0.033(8) 0.013(6) 0.062(8)
C88 0.150(10) 0.154(10) 0.143(10) 0.026(8) 0.018(8) 0.080(8)
N1 0.052(6) 0.050(6) 0.038(6) -0.015(5) -0.020(5) 0.031(5)
N2 0.057(6) 0.038(6) 0.041(6) -0.006(5) -0.007(5) 0.001(5)
N3 0.035(5) 0.061(7) 0.034(6) 0.001(5) -0.010(5) 0.008(5)
N4 0.082(7) 0.085(8) 0.049(7) 0.022(6) 0.009(6) 0.051(6)
N5 0.078(7) 0.051(6) 0.046(6) -0.005(5) -0.024(6) 0.032(6)
N6 0.040(5) 0.028(5) 0.035(5) -0.002(4) -0.004(4) 0.013(4)
N7 0.054(6) 0.061(7) 0.048(6) -0.026(5) -0.021(5) 0.037(5)
N8 0.113(8) 0.100(8) 0.125(8) -0.039(7) -0.014(7) 0.076(7)
N9 0.045(5) 0.027(5) 0.020(5) 0.000(4) 0.000(4) 0.011(4)
N10 0.046(6) 0.092(8) 0.023(6) 0.005(5) 0.009(5) 0.017(6)
N11 0.072(7) 0.154(9) 0.089(7) 0.002(7) 0.044(6) 0.022(7)
N12 0.035(5) 0.047(5) 0.040(5) -0.016(5) -0.012(4) 0.007(4)
N13 0.053(6) 0.054(6) 0.018(5) 0.001(5) 0.002(4) 0.028(5)
N14 0.069(7) 0.041(6) 0.071(7) -0.010(6) -0.021(6) 0.031(5)
N15 0.075(7) 0.050(7) 0.065(7) -0.015(5) -0.007(6) 0.041(6)
N18 0.054(6) 0.040(6) 0.047(7) 0.007(5) 0.000(5) 0.013(5)
N19 0.122(10) 0.158(12) 0.041(8) 0.024(8) -0.021(7) 0.094(9)
N20 0.183(12) 0.258(15) 0.084(10) 0.048(10) 0.006(9) 0.121(11)
N21 0.039(5) 0.043(6) 0.030(5) 0.010(4) -0.009(4) 0.013(4)
N22 0.036(6) 0.088(8) 0.056(7) -0.041(6) -0.026(5) 0.026(6)
N23 0.066(7) 0.135(10) 0.076(8) -0.050(7) -0.018(6) 0.016(7)
N24 0.065(7) 0.061(7) 0.045(6) -0.009(5) -0.002(5) 0.037(6)
O1 0.042(4) 0.031(4) 0.032(4) 0.000(3) -0.007(3) 0.002(3)
O2 0.050(4) 0.024(4) 0.029(4) 0.006(3) 0.002(3) 0.009(3)
O3 0.038(4) 0.043(5) 0.045(5) 0.007(4) -0.007(4) 0.021(4)
O4 0.044(4) 0.058(5) 0.035(4) 0.005(4) -0.010(4) 0.033(4)
O5 0.041(4) 0.034(4) 0.024(4) -0.009(3) -0.007(3) 0.014(3)
O6 0.038(4) 0.052(5) 0.025(4) -0.003(3) -0.001(3) 0.012(4)
O7 0.042(4) 0.042(4) 0.031(4) -0.007(3) -0.016(3) 0.026(4)
O8 0.028(4) 0.042(4) 0.041(4) 0.001(4) -0.011(3) 0.013(3)
O9 0.045(4) 0.037(4) 0.020(4) 0.003(3) 0.002(3) 0.019(3)
O10 0.078(5) 0.056(5) 0.018(4) -0.004(4) -0.005(4) 0.045(4)
O11 0.047(4) 0.042(5) 0.044(5) -0.001(4) 0.003(4) 0.025(4)
O12 0.121(6) 0.060(5) 0.064(5) 0.001(5) -0.037(5) -0.001(5)
O13 0.031(4) 0.030(4) 0.020(4) -0.003(3) -0.007(3) 0.012(3)
O14 0.041(4) 0.030(4) 0.019(4) -0.002(3) -0.006(3) 0.018(3)
O15 0.032(4) 0.036(4) 0.011(3) -0.002(3) -0.007(3) 0.015(3)
O16 0.028(3) 0.029(4) 0.019(4) -0.002(3) -0.004(3) 0.013(3)
O17 0.072(5) 0.131(6) 0.033(4) -0.009(4) 0.001(4) 0.048(5)
O18 0.058(5) 0.031(4) 0.057(5) 0.006(4) -0.010(4) 0.008(4)
O19 0.077(5) 0.027(5) 0.052(5) 0.009(4) -0.006(4) 0.003(4)
O20 0.058(5) 0.048(5) 0.019(4) 0.002(4) 0.003(4) 0.009(4)
O21 0.054(5) 0.066(6) 0.038(5) 0.014(4) 0.005(4) 0.008(4)
O22 0.056(4) 0.048(5) 0.013(4) -0.004(3) -0.002(3) 0.027(4)
O23 0.049(4) 0.058(5) 0.028(4) 0.006(4) 0.000(4) 0.020(4)
O24 0.028(4) 0.051(5) 0.045(5) 0.011(4) -0.002(3) 0.009(4)
O25 0.020(4) 0.053(5) 0.043(5) 0.003(4) -0.003(3) 0.001(3)
O26 0.038(4) 0.043(5) 0.035(4) -0.011(3) -0.007(3) 0.018(4)
O27 0.035(4) 0.048(5) 0.043(5) -0.007(4) -0.008(3) 0.011(4)
O28 0.140(6) 0.090(6) 0.153(7) 0.010(5) 0.075(6) 0.041(5)
O29 0.043(4) 0.045(4) 0.040(4) -0.002(3) 0.007(3) 0.014(3)
O30 0.038(4) 0.039(4) 0.023(4) -0.006(3) -0.011(3) 0.018(3)
O31 0.042(4) 0.046(5) 0.029(4) 0.001(3) 0.001(3) 0.015(4)
O32 0.035(4) 0.032(4) 0.027(4) 0.009(3) -0.004(3) 0.009(3)
O33 0.041(4) 0.036(4) 0.019(4) 0.003(3) -0.005(3) 0.007(3)
O34 0.134(7) 0.174(8) 0.206(8) 0.011(6) -0.013(6) 0.058(6)
Cl1 0.150(4) 0.116(4) 0.096(3) 0.015(3) -0.014(3) 0.042(3)
O35 0.383(14) 0.359(15) 0.392(15) -0.008(10) 0.090(10) 0.183(10)
O36 0.108(10) 0.35(2) 0.36(2) 0.052(17) -0.028(12) 0.035(12)
O37 0.291(11) 0.268(11) 0.199(10) 0.026(9) 0.008(9) 0.110(8)
O38 0.215(9) 0.096(7) 0.181(8) -0.005(7) 0.020(7) -0.001(7)
Cl2 0.140(4) 0.077(3) 0.101(4) 0.012(3) -0.006(3) 0.010(3)
O39 0.250(19) 0.188(16) 0.31(2) -0.016(14) 0.139(18) 0.011(14)
O40A 0.081(9) 0.115(11) 0.132(11) -0.014(9) -0.039(8) 0.019(8)
O40B 0.133(11) 0.148(12) 0.101(11) -0.012(9) -0.039(9) 0.044(9)
O41 0.140(7) 0.096(7) 0.109(7) -0.006(6) -0.004(6) 0.039(6)
O42 0.257(11) 0.189(10) 0.212(10) 0.020(8) 0.001(8) 0.069(8)
O43 0.074(7) 0.097(8) 0.120(8) 0.004(6) -0.012(5) 0.054(6)
O44 0.237(13) 0.290(15) 0.214(14) -0.015(11) -0.020(11) 0.165(12)

loop_
_atom_type_symbol
_atom_type_description
_atom_type_scat_dispersion_real
_atom_type_scat_dispersion_imag
_atom_type_scat_source
C C 0.0033 0.0016 'International Tables Vol C Tables 4.2.6.8 and 6.1.1.4'
H H 0.0000 0.0000 'International Tables Vol C Tables 4.2.6.8 and 6.1.1.4'
N N 0.0061 0.0033 'International Tables Vol C Tables 4.2.6.8 and 6.1.1.4'
O O 0.0106 0.0060 'International Tables Vol C Tables 4.2.6.8 and 6.1.1.4'
Mn Mn 0.3368 0.7283 'International Tables Vol C Tables 4.2.6.8 and 6.1.1.4'
Cl Cl 0.1484 0.1585 'International Tables Vol C Tables 4.2.6.8 and 6.1.1.4'

loop_
_geom_angle_atom_site_label_1
_geom_angle_atom_site_label_2
_geom_angle_atom_site_label_3
_geom_angle
_geom_angle_site_symmetry_1
_geom_angle_site_symmetry_3
_geom_angle_publ_flag
O15 Mn1 O15 180.0 2 . ?
O15 Mn1 O16 90.0(2) 2 2 ?
O15 Mn1 O16 90.0(2) . 2 ?
O15 Mn1 O16 90.0(2) 2 . ?
O15 Mn1 O16 90.0(2) . . ?
O16 Mn1 O16 180.0(3) 2 . ?
O15 Mn1 O11 78.8(2) 2 2 ?
O15 Mn1 O11 101.2(2) . 2 ?
O16 Mn1 O11 80.8(2) 2 2 ?
O16 Mn1 O11 99.2(2) . 2 ?
O15 Mn1 O11 101.2(2) 2 . ?
O15 Mn1 O11 78.8(2) . . ?
O16 Mn1 O11 99.2(2) 2 . ?
O16 Mn1 O11 80.8(2) . . ?
O11 Mn1 O11 179.998(1) 2 . ?
O15 Mn1 Mn4 134.92(16) 2 . ?
O15 Mn1 Mn4 45.08(16) . . ?
O16 Mn1 Mn4 44.88(17) 2 . ?
O16 Mn1 Mn4 135.12(17) . . ?
O11 Mn1 Mn4 91.47(15) 2 . ?
O11 Mn1 Mn4 88.54(15) . . ?
O15 Mn1 Mn4 45.08(16) 2 2 ?
O15 Mn1 Mn4 134.92(16) . 2 ?
O16 Mn1 Mn4 135.12(17) 2 2 ?
O16 Mn1 Mn4 44.88(17) . 2 ?
O11 Mn1 Mn4 88.53(15) 2 2 ?
O11 Mn1 Mn4 91.46(15) . 2 ?
Mn4 Mn1 Mn4 180.0 . 2 ?
O4 Mn2 O3 100.0(3) . . ?
O4 Mn2 O14 82.3(3) . . ?
O3 Mn2 O14 175.2(3) . . ?
O4 Mn2 O15 176.9(3) . . ?
O3 Mn2 O15 81.9(2) . . ?
O14 Mn2 O15 95.6(2) . . ?
O4 Mn2 O12 86.7(3) . . ?
O3 Mn2 O12 103.1(3) . . ?
O14 Mn2 O12 81.3(3) . . ?
O15 Mn2 O12 95.3(3) . . ?
O4 Mn2 N6 94.3(3) . . ?
O3 Mn2 N6 96.8(3) . . ?
O14 Mn2 N6 78.7(2) . . ?
O15 Mn2 N6 83.0(2) . . ?
O12 Mn2 N6 159.6(3) . . ?
O4 Mn2 Mn3 141.3(2) . . ?
O3 Mn2 Mn3 91.29(19) . . ?
O14 Mn2 Mn3 84.33(17) . . ?
O15 Mn2 Mn3 35.83(16) . . ?
O12 Mn2 Mn3 126.8(2) . . ?
N6 Mn2 Mn3 47.37(18) . . ?
O4 Mn2 Mn7 89.8(2) . . ?
O3 Mn2 Mn7 142.8(2) . . ?
O14 Mn2 Mn7 32.50(17) . . ?
O15 Mn2 Mn7 87.22(17) . . ?
O12 Mn2 Mn7 113.3(2) . . ?
N6 Mn2 Mn7 46.46(18) . . ?
Mn3 Mn2 Mn7 61.17(5) . . ?
O6 Mn3 O5 98.4(2) . . ?
O6 Mn3 O13 82.4(2) . . ?
O5 Mn3 O13 177.8(3) . . ?
O6 Mn3 O15 175.6(3) . . ?
O5 Mn3 O15 83.9(2) . . ?
O13 Mn3 O15 95.5(2) . . ?
O6 Mn3 N6 98.7(3) . . ?
O5 Mn3 N6 99.8(3) . . ?
O13 Mn3 N6 78.1(3) . . ?
O15 Mn3 N6 84.6(2) . . ?
O6 Mn3 O11 100.5(3) . . ?
O5 Mn3 O11 101.0(2) . . ?
O13 Mn3 O11 80.8(2) . . ?
O15 Mn3 O11 75.3(2) . . ?
N6 Mn3 O11 149.2(3) . . ?
O6 Mn3 Mn2 147.3(2) . . ?
O5 Mn3 Mn2 94.34(18) . . ?
O13 Mn3 Mn2 83.96(17) . . ?
O15 Mn3 Mn2 35.55(17) . . ?
N6 Mn3 Mn2 49.31(18) . . ?
O11 Mn3 Mn2 106.43(17) . . ?
O6 Mn3 Mn6 93.86(19) . . ?
O5 Mn3 Mn6 150.33(19) . . ?
O13 Mn3 Mn6 31.27(17) . . ?
O15 Mn3 Mn6 82.43(16) . . ?
N6 Mn3 Mn6 105.0(2) . . ?
O11 Mn3 Mn6 49.95(15) . . ?
Mn2 Mn3 Mn6 89.64(5) . . ?
O8 Mn4 O5 177.8(2) 2 . ?
O8 Mn4 N1 88.4(3) 2 . ?
O5 Mn4 N1 89.8(3) . . ?
O8 Mn4 O16 68.1(2) 2 2 ?
O5 Mn4 O16 112.8(2) . 2 ?
N1 Mn4 O16 141.7(3) . 2 ?
O8 Mn4 O15 112.8(2) 2 . ?
O5 Mn4 O15 69.3(2) . . ?
N1 Mn4 O15 145.6(3) . . ?
O16 Mn4 O15 72.7(2) 2 . ?
O8 Mn4 O3 86.8(2) 2 . ?
O5 Mn4 O3 94.5(2) . . ?
N1 Mn4 O3 89.9(3) . . ?
O16 Mn4 O3 117.2(2) 2 . ?
O15 Mn4 O3 65.9(2) . . ?
O8 Mn4 O9 94.2(2) 2 2 ?
O5 Mn4 O9 84.5(2) . 2 ?
N1 Mn4 O9 86.7(3) . 2 ?
O16 Mn4 O9 66.4(2) 2 2 ?
O15 Mn4 O9 116.8(2) . 2 ?
O3 Mn4 O9 176.4(2) . 2 ?
O8 Mn4 Mn1 90.61(16) 2 . ?
O5 Mn4 Mn1 91.14(15) . . ?
N1 Mn4 Mn1 178.0(2) . . ?
O16 Mn4 Mn1 36.40(14) 2 . ?
O15 Mn4 Mn1 36.34(14) . . ?
O3 Mn4 Mn1 91.72(16) . . ?
O9 Mn4 Mn1 91.73(15) 2 . ?
O8 Mn4 Mn6 32.49(15) 2 2 ?
O5 Mn4 Mn6 148.53(16) . 2 ?
N1 Mn4 Mn6 117.3(2) . 2 ?
O16 Mn4 Mn6 35.83(14) 2 2 ?
O15 Mn4 Mn6 92.05(15) . 2 ?
O3 Mn4 Mn6 100.81(16) . 2 ?
O9 Mn4 Mn6 81.74(15) 2 2 ?
Mn1 Mn4 Mn6 61.29(4) . 2 ?
O7 Mn5 O1 108.4(2) . . ?
O7 Mn5 O6 102.9(2) . . ?
O1 Mn5 O6 107.7(2) . . ?
O7 Mn5 N2 164.8(3) . . ?
O1 Mn5 N2 80.8(3) . . ?
O6 Mn5 N2 85.1(3) . . ?
O7 Mn5 O13 66.7(2) . . ?
O1 Mn5 O13 69.2(2) . . ?
O6 Mn5 O13 66.7(2) . . ?
N2 Mn5 O13 128.5(3) . . ?
O7 Mn5 N12 85.4(3) . . ?
O1 Mn5 N12 160.5(3) . . ?
O6 Mn5 N12 81.6(2) . . ?
N2 Mn5 N12 83.0(3) . . ?
O13 Mn5 N12 130.0(2) . . ?
O7 Mn5 N3 81.6(3) . . ?
O1 Mn5 N3 83.0(3) . . ?
O6 Mn5 N3 166.0(3) . . ?
N2 Mn5 N3 87.8(3) . . ?
O13 Mn5 N3 126.8(2) . . ?
N12 Mn5 N3 85.6(3) . . ?
O8 Mn6 O7 97.7(3) . . ?
O8 Mn6 O13 177.4(3) . . ?
O7 Mn6 O13 82.9(2) . . ?
O8 Mn6 O16 84.0(2) . . ?
O7 Mn6 O16 172.5(3) . . ?
O13 Mn6 O16 95.7(2) . . ?
O8 Mn6 N9 96.0(3) . . ?
O7 Mn6 N9 101.6(3) . . ?
O13 Mn6 N9 81.5(3) . . ?
O16 Mn6 N9 85.4(2) . . ?
O8 Mn6 O11 103.7(2) . . ?
O7 Mn6 O11 97.6(2) . . ?
O13 Mn6 O11 78.7(2) . . ?
O16 Mn6 O11 74.9(2) . . ?
N9 Mn6 O11 150.3(2) . . ?
O8 Mn6 Mn8 93.42(19) . . ?
O7 Mn6 Mn8 149.7(2) . . ?
O13 Mn6 Mn8 84.86(17) . . ?
O16 Mn6 Mn8 36.74(17) . . ?
N9 Mn6 Mn8 48.99(18) . . ?
O11 Mn6 Mn8 106.99(16) . . ?
O8 Mn6 Mn7 144.5(2) . . ?
O7 Mn6 Mn7 95.60(19) . . ?
O13 Mn6 Mn7 32.99(17) . . ?
O16 Mn6 Mn7 86.99(17) . . ?
N9 Mn6 Mn7 48.97(19) . . ?
O11 Mn6 Mn7 106.98(15) . . ?
Mn8 Mn6 Mn7 60.77(5) . . ?
O8 Mn6 Mn3 150.3(2) . . ?
O7 Mn6 Mn3 93.01(18) . . ?
O13 Mn6 Mn3 31.87(17) . . ?
O16 Mn6 Mn3 82.14(16) . . ?
N9 Mn6 Mn3 108.92(19) . . ?
O11 Mn6 Mn3 47.21(15) . . ?
Mn8 Mn6 Mn3 91.04(5) . . ?
Mn7 Mn6 Mn3 60.67(5) . . ?
O8 Mn6 Mn4 40.76(18) . 2 ?
O7 Mn6 Mn4 137.08(19) . 2 ?
O13 Mn6 Mn4 139.13(18) . 2 ?
O16 Mn6 Mn4 43.53(17) . 2 ?
N9 Mn6 Mn4 94.64(18) . 2 ?
O11 Mn6 Mn4 86.26(15) . 2 ?
Mn8 Mn6 Mn4 63.52(5) . 2 ?
Mn7 Mn6 Mn4 124.22(6) . 2 ?
Mn3 Mn6 Mn4 118.81(6) . 2 ?
O2 Mn7 O1 96.8(3) . . ?
O2 Mn7 O14 86.1(3) . . ?
O1 Mn7 O14 176.7(3) . . ?
O2 Mn7 O13 177.5(3) . . ?
O1 Mn7 O13 85.3(2) . . ?
O14 Mn7 O13 91.7(2) . . ?
O2 Mn7 N6 103.4(3) . . ?
O1 Mn7 N6 100.7(3) . . ?
O14 Mn7 N6 80.1(2) . . ?
O13 Mn7 N6 77.3(2) . . ?
O2 Mn7 N9 100.4(3) . . ?
O1 Mn7 N9 98.5(3) . . ?
O14 Mn7 N9 79.5(2) . . ?
O13 Mn7 N9 78.0(2) . . ?
N6 Mn7 N9 147.3(3) . . ?
O2 Mn7 Mn8 95.60(19) . . ?
O1 Mn7 Mn8 145.4(2) . . ?
O14 Mn7 Mn8 32.24(17) . . ?
O13 Mn7 Mn8 81.91(17) . . ?
N6 Mn7 Mn8 107.63(19) . . ?
N9 Mn7 Mn8 47.44(17) . . ?
O2 Mn7 Mn6 146.02(19) . . ?
O1 Mn7 Mn6 95.6(2) . . ?
O14 Mn7 Mn6 81.16(17) . . ?
O13 Mn7 Mn6 32.07(17) . . ?
N6 Mn7 Mn6 105.15(19) . . ?
N9 Mn7 Mn6 46.40(17) . . ?
Mn8 Mn7 Mn6 58.32(5) . . ?
O2 Mn7 Mn2 97.39(19) . . ?
O1 Mn7 Mn2 147.79(19) . . ?
O14 Mn7 Mn2 32.48(17) . . ?
O13 Mn7 Mn2 81.35(17) . . ?
N6 Mn7 Mn2 47.82(18) . . ?
N9 Mn7 Mn2 107.17(18) . . ?
Mn8 Mn7 Mn2 60.94(5) . . ?
Mn6 Mn7 Mn2 88.49(5) . . ?
O2 Mn7 Mn9 40.89(19) . . ?
O1 Mn7 Mn9 137.7(2) . . ?
O14 Mn7 Mn9 45.20(17) . . ?
O13 Mn7 Mn9 136.94(17) . . ?
N6 Mn7 Mn9 92.10(18) . . ?
N9 Mn7 Mn9 91.38(17) . . ?
Mn8 Mn7 Mn9 61.51(5) . . ?
Mn6 Mn7 Mn9 119.82(6) . . ?
Mn2 Mn7 Mn9 61.96(5) . . ?
O9 Mn8 O10 99.6(3) . . ?
O9 Mn8 O14 177.1(3) . . ?
O10 Mn8 O14 83.1(3) . . ?
O9 Mn8 O16 83.0(2) . . ?
O10 Mn8 O16 174.5(3) . . ?
O14 Mn8 O16 94.3(2) . . ?
O9 Mn8 N9 96.9(3) . . ?
O10 Mn8 N9 100.5(3) . . ?
O14 Mn8 N9 81.7(3) . . ?
O16 Mn8 N9 83.9(2) . . ?
O9 Mn8 Mn6 93.16(19) . . ?
O10 Mn8 Mn6 147.4(2) . . ?
O14 Mn8 Mn6 84.04(17) . . ?
O16 Mn8 Mn6 36.36(16) . . ?
N9 Mn8 Mn6 47.87(18) . . ?
O9 Mn8 Mn7 145.3(2) . . ?
O10 Mn8 Mn7 93.5(2) . . ?
O14 Mn8 Mn7 32.94(17) . . ?
O16 Mn8 Mn7 86.84(17) . . ?
N9 Mn8 Mn7 48.94(18) . . ?
Mn6 Mn8 Mn7 60.92(5) . . ?
O10 Mn9 O2 105.3(2) . . ?
O10 Mn9 O4 109.9(2) . . ?
O2 Mn9 O4 102.9(2) . . ?
O10 Mn9 O17 84.2(3) . . ?
O2 Mn9 O17 164.2(3) . . ?
O4 Mn9 O17 85.2(2) . . ?
O10 Mn9 O14 66.7(2) . . ?
O2 Mn9 O14 69.4(2) . . ?
O4 Mn9 O14 66.0(2) . . ?
O17 Mn9 O14 126.4(3) . . ?
O10 Mn9 N4 162.9(3) . . ?
O2 Mn9 N4 80.5(3) . . ?
O4 Mn9 N4 83.9(3) . . ?
O17 Mn9 N4 87.0(3) . . ?
O14 Mn9 N4 129.9(3) . . ?
O10 Mn9 N5 79.6(3) . . ?
O2 Mn9 N5 82.3(3) . . ?
O4 Mn9 N5 167.1(3) . . ?
O17 Mn9 N5 87.2(3) . . ?
O14 Mn9 N5 126.7(3) . . ?
N4 Mn9 N5 85.4(3) . . ?
O10 Mn9 Mn7 86.55(17) . . ?
O2 Mn9 Mn7 33.67(15) . . ?
O4 Mn9 Mn7 83.58(16) . . ?
O17 Mn9 Mn7 162.0(2) . . ?
O14 Mn9 Mn7 35.72(14) . . ?
N4 Mn9 Mn7 105.6(2) . . ?
N5 Mn9 Mn7 106.2(2) . . ?
O33 Mn10 O33 180.0(3) 2_576 . ?
O33 Mn10 O32 88.4(2) 2_576 2_576 ?
O33 Mn10 O32 91.6(2) . 2_576 ?
O33 Mn10 O32 91.6(2) 2_576 . ?
O33 Mn10 O32 88.4(2) . . ?
O32 Mn10 O32 180.0(3) 2_576 . ?
O33 Mn10 O29 82.2(2) 2_576 . ?
O33 Mn10 O29 97.8(2) . . ?
O32 Mn10 O29 98.7(2) 2_576 . ?
O32 Mn10 O29 81.3(2) . . ?
O33 Mn10 O29 97.8(2) 2_576 2_576 ?
O33 Mn10 O29 82.2(2) . 2_576 ?
O32 Mn10 O29 81.3(2) 2_576 2_576 ?
O32 Mn10 O29 98.7(2) . 2_576 ?
O29 Mn10 O29 179.997(3) . 2_576 ?
O33 Mn10 Mn15 146.43(18) 2_576 . ?
O33 Mn10 Mn15 33.57(18) . . ?
O32 Mn10 Mn15 83.40(18) 2_576 . ?
O32 Mn10 Mn15 96.60(18) . . ?
O29 Mn10 Mn15 131.22(16) . . ?
O29 Mn10 Mn15 48.78(16) 2_576 . ?
O33 Mn10 Mn15 33.57(18) 2_576 2_576 ?
O33 Mn10 Mn15 146.43(18) . 2_576 ?
O32 Mn10 Mn15 96.60(18) 2_576 2_576 ?
O32 Mn10 Mn15 83.40(18) . 2_576 ?
O29 Mn10 Mn15 48.78(16) . 2_576 ?
O29 Mn10 Mn15 131.22(16) 2_576 2_576 ?
Mn15 Mn10 Mn15 180.0 . 2_576 ?
O33 Mn10 Mn14 44.51(17) 2_576 2_576 ?
O33 Mn10 Mn14 135.49(17) . 2_576 ?
O32 Mn10 Mn14 43.94(17) 2_576 2_576 ?
O32 Mn10 Mn14 136.06(17) . 2_576 ?
O29 Mn10 Mn14 90.26(16) . 2_576 ?
O29 Mn10 Mn14 89.74(16) 2_576 2_576 ?
Mn15 Mn10 Mn14 120.09(4) . 2_576 ?
Mn15 Mn10 Mn14 59.91(4) 2_576 2_576 ?
O33 Mn10 Mn14 135.49(17) 2_576 . ?
O33 Mn10 Mn14 44.51(17) . . ?
O32 Mn10 Mn14 136.06(17) 2_576 . ?
O32 Mn10 Mn14 43.94(17) . . ?
O29 Mn10 Mn14 89.74(16) . . ?
O29 Mn10 Mn14 90.26(16) 2_576 . ?
Mn15 Mn10 Mn14 59.91(4) . . ?
Mn15 Mn10 Mn14 120.09(4) 2_576 . ?
Mn14 Mn10 Mn14 180.00(6) 2_576 . ?
O33 Mn10 Mn11 96.88(18) 2_576 2_576 ?
O33 Mn10 Mn11 83.12(18) . 2_576 ?
O32 Mn10 Mn11 32.81(18) 2_576 2_576 ?
O32 Mn10 Mn11 147.19(18) . 2_576 ?
O29 Mn10 Mn11 131.18(16) . 2_576 ?
O29 Mn10 Mn11 48.83(16) 2_576 2_576 ?
Mn15 Mn10 Mn11 60.27(4) . 2_576 ?
Mn15 Mn10 Mn11 119.73(4) 2_576 2_576 ?
Mn14 Mn10 Mn11 59.82(4) 2_576 2_576 ?
Mn14 Mn10 Mn11 120.18(4) . 2_576 ?
O33 Mn10 Mn11 83.12(18) 2_576 . ?
O33 Mn10 Mn11 96.88(18) . . ?
O32 Mn10 Mn11 147.19(18) 2_576 . ?
O32 Mn10 Mn11 32.81(18) . . ?
O29 Mn10 Mn11 48.82(16) . . ?
O29 Mn10 Mn11 131.17(16) 2_576 . ?
Mn15 Mn10 Mn11 119.73(4) . . ?
Mn15 Mn10 Mn11 60.27(4) 2_576 . ?
Mn14 Mn10 Mn11 120.18(4) 2_576 . ?
Mn14 Mn10 Mn11 59.82(4) . . ?
Mn11 Mn10 Mn11 180.000(1) 2_576 . ?
O27 Mn11 O26 96.7(3) . . ?
O27 Mn11 O30 83.6(3) . . ?
O26 Mn11 O30 178.8(3) . . ?
O27 Mn11 O32 175.3(3) . . ?
O26 Mn11 O32 84.7(3) . . ?
O30 Mn11 O32 95.2(2) . . ?
O27 Mn11 N18 101.0(3) . . ?
O26 Mn11 N18 98.3(3) . . ?
O30 Mn11 N18 80.5(3) . . ?
O32 Mn11 N18 83.2(3) . . ?
O27 Mn11 O29 99.0(3) . . ?
O26 Mn11 O29 101.8(3) . . ?
O30 Mn11 O29 79.3(2) . . ?
O32 Mn11 O29 76.3(2) . . ?
N18 Mn11 O29 149.7(3) . . ?
O27 Mn11 Mn12 147.3(2) . . ?
O26 Mn11 Mn12 95.02(19) . . ?
O30 Mn11 Mn12 84.17(18) . . ?
O32 Mn11 Mn12 36.58(17) . . ?
N18 Mn11 Mn12 47.0(2) . . ?
O29 Mn11 Mn12 108.33(16) . . ?
O27 Mn11 Mn14 136.8(2) . . ?
O26 Mn11 Mn14 40.84(19) . . ?
O30 Mn11 Mn14 139.08(19) . . ?
O32 Mn11 Mn14 44.00(17) . . ?
N18 Mn11 Mn14 94.2(2) . . ?
O29 Mn11 Mn14 86.46(16) . . ?
Mn12 Mn11 Mn14 64.19(5) . . ?
O27 Mn11 Mn10 142.5(2) . . ?
O26 Mn11 Mn10 96.18(19) . . ?
O30 Mn11 Mn10 84.29(18) . . ?
O32 Mn11 Mn10 32.80(17) . . ?
N18 Mn11 Mn10 111.8(2) . . ?
O29 Mn11 Mn10 43.80(15) . . ?
Mn12 Mn11 Mn10 65.55(4) . . ?
Mn14 Mn11 Mn10 59.89(4) . . ?
O27 Mn11 Mn15 93.9(2) . 2_576 ?
O26 Mn11 Mn15 149.3(2) . 2_576 ?
O30 Mn11 Mn15 31.69(18) . 2_576 ?
O32 Mn11 Mn15 82.76(17) . 2_576 ?
N18 Mn11 Mn15 107.8(2) . 2_576 ?
O29 Mn11 Mn15 48.00(15) . 2_576 ?
Mn12 Mn11 Mn15 91.34(5) . 2_576 ?
Mn14 Mn11 Mn15 119.46(6) . 2_576 ?
Mn10 Mn11 Mn15 59.57(4) . 2_576 ?
O20 Mn12 O21 98.9(3) . . ?
O20 Mn12 O31 177.5(3) . . ?
O21 Mn12 O31 82.6(3) . . ?
O20 Mn12 O32 83.5(3) . . ?
O21 Mn12 O32 175.6(3) . . ?
O31 Mn12 O32 95.1(2) . . ?
O20 Mn12 N18 95.1(3) . . ?
O21 Mn12 N18 98.5(3) . . ?
O31 Mn12 N18 82.7(3) . . ?
O32 Mn12 N18 84.9(3) . . ?
O20 Mn12 Mn11 92.2(2) . . ?
O21 Mn12 Mn11 146.7(2) . . ?
O31 Mn12 Mn11 85.47(18) . . ?
O32 Mn12 Mn11 36.16(18) . . ?
N18 Mn12 Mn11 49.0(2) . . ?
O20 Mn12 Mn17 144.8(2) . . ?
O21 Mn12 Mn17 92.2(2) . . ?
O31 Mn12 Mn17 32.83(18) . . ?
O32 Mn12 Mn17 87.78(18) . . ?
N18 Mn12 Mn17 50.1(2) . . ?
Mn11 Mn12 Mn17 62.51(5) . . ?
O25 Mn13 O24 100.1(3) . . ?
O25 Mn13 O31 176.5(3) . 2_576 ?
O24 Mn13 O31 82.3(3) . 2_576 ?
O25 Mn13 O33 82.8(2) . . ?
O24 Mn13 O33 177.1(3) . . ?
O31 Mn13 O33 94.9(3) 2_576 . ?
O25 Mn13 N21 94.5(3) . . ?
O24 Mn13 N21 96.4(3) . . ?
O31 Mn13 N21 82.6(3) 2_576 . ?
O33 Mn13 N21 83.5(3) . . ?
O25 Mn13 O28 104.5(3) . . ?
O24 Mn13 O28 85.6(3) . . ?
O31 Mn13 O28 78.2(3) 2_576 . ?
O33 Mn13 O28 93.5(3) . . ?
N21 Mn13 O28 160.2(3) . . ?
O25 Mn13 Mn15 91.30(19) . . ?
O24 Mn13 Mn15 143.6(2) . . ?
O31 Mn13 Mn15 85.28(18) 2_576 . ?
O33 Mn13 Mn15 35.76(18) . . ?
N21 Mn13 Mn15 48.03(19) . . ?
O28 Mn13 Mn15 124.9(2) . . ?
O25 Mn13 Mn17 143.6(2) . 2_576 ?
O24 Mn13 Mn17 90.1(2) . 2_576 ?
O31 Mn13 Mn17 33.35(18) 2_576 2_576 ?
O33 Mn13 Mn17 87.59(19) . 2_576 ?
N21 Mn13 Mn17 49.40(19) . 2_576 ?
O28 Mn13 Mn17 111.1(3) . 2_576 ?
Mn15 Mn13 Mn17 62.27(5) . 2_576 ?
O22 Mn14 O26 179.4(2) . . ?
O22 Mn14 N13 90.3(3) . . ?
O26 Mn14 N13 89.2(3) . . ?
O22 Mn14 O32 110.2(2) . . ?
O26 Mn14 O32 70.0(2) . . ?
N13 Mn14 O32 143.8(3) . . ?
O22 Mn14 O33 70.3(2) . . ?
O26 Mn14 O33 110.2(2) . . ?
N13 Mn14 O33 144.5(3) . . ?
O32 Mn14 O33 71.7(2) . . ?
O22 Mn14 O25 95.4(2) . . ?
O26 Mn14 O25 85.0(2) . . ?
N13 Mn14 O25 88.5(3) . . ?
O32 Mn14 O25 117.5(2) . . ?
O33 Mn14 O25 65.1(2) . . ?
O22 Mn14 O20 85.3(2) . . ?
O26 Mn14 O20 94.3(2) . . ?
N13 Mn14 O20 87.8(3) . . ?
O32 Mn14 O20 65.6(2) . . ?
O33 Mn14 O20 118.6(2) . . ?
O25 Mn14 O20 176.2(2) . . ?
O22 Mn14 Mn15 33.85(15) . . ?
O26 Mn14 Mn15 146.70(17) . . ?
N13 Mn14 Mn15 120.3(2) . . ?
O32 Mn14 Mn15 89.91(15) . . ?
O33 Mn14 Mn15 36.61(15) . . ?
O25 Mn14 Mn15 81.23(17) . . ?
O20 Mn14 Mn15 101.27(17) . . ?
O22 Mn14 Mn11 146.21(18) . . ?
O26 Mn14 Mn11 34.03(16) . . ?
N13 Mn14 Mn11 119.4(2) . . ?
O32 Mn14 Mn11 36.08(15) . . ?
O33 Mn14 Mn11 89.84(16) . . ?
O25 Mn14 Mn11 100.71(17) . . ?
O20 Mn14 Mn11 80.55(16) . . ?
Mn15 Mn14 Mn11 120.24(6) . . ?
O22 Mn14 Mn10 89.99(16) . . ?
O26 Mn14 Mn10 90.46(16) . . ?
N13 Mn14 Mn10 179.7(2) . . ?
O32 Mn14 Mn10 36.02(14) . . ?
O33 Mn14 Mn10 35.67(15) . . ?
O25 Mn14 Mn10 91.49(15) . . ?
O20 Mn14 Mn10 92.24(15) . . ?
Mn15 Mn14 Mn10 59.95(4) . . ?
Mn11 Mn14 Mn10 60.29(4) . . ?
O23 Mn15 O22 97.7(3) 2_576 . ?
O23 Mn15 O30 83.3(3) 2_576 2_576 ?
O22 Mn15 O30 177.1(3) . 2_576 ?
O23 Mn15 O33 175.3(3) 2_576 . ?
O22 Mn15 O33 84.4(2) . . ?
O30 Mn15 O33 94.7(2) 2_576 . ?
O23 Mn15 N21 101.1(3) 2_576 . ?
O22 Mn15 N21 97.6(3) . . ?
O30 Mn15 N21 79.4(3) 2_576 . ?
O33 Mn15 N21 82.8(3) . . ?
O23 Mn15 O29 98.5(3) 2_576 2_576 ?
O22 Mn15 O29 102.3(3) . 2_576 ?
O30 Mn15 O29 80.3(2) 2_576 2_576 ?
O33 Mn15 O29 76.9(2) . 2_576 ?
N21 Mn15 O29 149.8(3) . 2_576 ?
O23 Mn15 Mn13 147.8(2) 2_576 . ?
O22 Mn15 Mn13 94.31(19) . . ?
O30 Mn15 Mn13 83.44(18) 2_576 . ?
O33 Mn15 Mn13 35.55(17) . . ?
N21 Mn15 Mn13 47.5(2) . . ?
O29 Mn15 Mn13 107.98(16) 2_576 . ?
O23 Mn15 Mn14 136.9(2) 2_576 . ?
O22 Mn15 Mn14 39.79(18) . . ?
O30 Mn15 Mn14 139.56(19) 2_576 . ?
O33 Mn15 Mn14 44.84(17) . . ?
N21 Mn15 Mn14 93.82(19) . . ?
O29 Mn15 Mn14 87.32(16) 2_576 . ?
Mn13 Mn15 Mn14 64.04(5) . . ?
O23 Mn15 Mn10 142.4(2) 2_576 . ?
O22 Mn15 Mn10 95.50(19) . . ?
O30 Mn15 Mn10 85.27(18) 2_576 . ?
O33 Mn15 Mn10 32.94(17) . . ?
N21 Mn15 Mn10 111.9(2) . . ?
O29 Mn15 Mn10 44.12(15) 2_576 . ?
Mn13 Mn15 Mn10 65.02(4) . . ?
Mn14 Mn15 Mn10 60.14(4) . . ?
O23 Mn15 Mn11 93.5(2) 2_576 2_576 ?
O22 Mn15 Mn11 150.0(2) . 2_576 ?
O30 Mn15 Mn11 32.23(18) 2_576 2_576 ?
O33 Mn15 Mn11 82.57(17) . 2_576 ?
N21 Mn15 Mn11 107.32(19) . 2_576 ?
O29 Mn15 Mn11 48.41(15) 2_576 2_576 ?
Mn13 Mn15 Mn11 90.64(5) . 2_576 ?
Mn14 Mn15 Mn11 120.30(6) . 2_576 ?
Mn10 Mn15 Mn11 60.16(4) . 2_576 ?
O23 Mn16 O18 108.7(2) . . ?
O23 Mn16 O27 102.5(2) . . ?
O18 Mn16 O27 109.1(2) . . ?
O23 Mn16 O30 67.1(2) . . ?
O18 Mn16 O30 69.0(2) . . ?
O27 Mn16 O30 67.7(2) . . ?
O23 Mn16 N14 165.2(3) . . ?
O18 Mn16 N14 83.1(3) . . ?
O27 Mn16 N14 81.1(3) . . ?
O30 Mn16 N14 126.8(3) . . ?
O23 Mn16 N24 81.3(3) . . ?
O18 Mn16 N24 161.5(3) . . ?
O27 Mn16 N24 82.9(3) . . ?
O30 Mn16 N24 129.4(3) . . ?
N14 Mn16 N24 85.0(3) . . ?
O23 Mn16 N15 81.2(3) . . ?
O18 Mn16 N15 81.8(3) . . ?
O27 Mn16 N15 166.2(3) . . ?
O30 Mn16 N15 125.5(3) . . ?
N14 Mn16 N15 92.0(3) . . ?
N24 Mn16 N15 84.6(3) . . ?
O18 Mn17 O31 177.3(3) . . ?
O18 Mn17 O19 97.9(3) . . ?
O31 Mn17 O19 84.7(3) . . ?
O18 Mn17 O30 84.4(3) . . ?
O31 Mn17 O30 93.0(3) . . ?
O19 Mn17 O30 177.3(3) . . ?
O18 Mn17 N21 97.7(3) . 2_576 ?
O31 Mn17 N21 81.3(3) . 2_576 ?
O19 Mn17 N21 104.2(3) . 2_576 ?
O30 Mn17 N21 76.9(2) . 2_576 ?
O18 Mn17 N18 100.5(3) . . ?
O31 Mn17 N18 79.2(3) . . ?
O19 Mn17 N18 100.0(3) . . ?
O30 Mn17 N18 78.1(3) . . ?
N21 Mn17 N18 147.2(3) 2_576 . ?
O18 Mn17 Mn13 144.5(2) . 2_576 ?
O31 Mn17 Mn13 34.27(18) . 2_576 ?
O19 Mn17 Mn13 96.5(2) . 2_576 ?
O30 Mn17 Mn13 82.36(18) . 2_576 ?
N21 Mn17 Mn13 47.16(19) 2_576 2_576 ?
N18 Mn17 Mn13 108.6(2) . 2_576 ?
O18 Mn17 Mn12 145.9(2) . . ?
O31 Mn17 Mn12 33.51(18) . . ?
O19 Mn17 Mn12 94.9(2) . . ?
O30 Mn17 Mn12 82.36(18) . . ?
N21 Mn17 Mn12 109.6(2) 2_576 . ?
N18 Mn17 Mn12 45.9(2) . . ?
Mn13 Mn17 Mn12 63.88(5) 2_576 . ?
O18 Mn17 Mn18 137.6(2) . . ?
O31 Mn17 Mn18 44.99(19) . . ?
O19 Mn17 Mn18 39.8(2) . . ?
O30 Mn17 Mn18 137.95(19) . . ?
N21 Mn17 Mn18 93.15(18) 2_576 . ?
N18 Mn17 Mn18 91.41(19) . . ?
Mn13 Mn17 Mn18 62.47(5) 2_576 . ?
Mn12 Mn17 Mn18 62.43(5) . . ?
O19 Mn18 O24 101.5(3) . 2_576 ?
O19 Mn18 O21 102.2(3) . . ?
O24 Mn18 O21 114.8(3) 2_576 . ?
O19 Mn18 N17 164.4(3) . . ?
O24 Mn18 N17 83.5(3) 2_576 . ?
O21 Mn18 N17 88.8(3) . . ?
O19 Mn18 O31 68.8(2) . . ?
O24 Mn18 O31 67.1(2) 2_576 . ?
O21 Mn18 O31 67.0(2) . . ?
N17 Mn18 O31 126.3(3) . . ?
O19 Mn18 O34 78.7(3) . . ?
O24 Mn18 O34 85.4(3) 2_576 . ?
O21 Mn18 O34 158.8(3) . . ?
N17 Mn18 O34 87.1(4) . . ?
O31 Mn18 O34 130.9(3) . . ?
O19 Mn18 N16 83.1(4) . . ?
O24 Mn18 N16 162.3(4) 2_576 . ?
O21 Mn18 N16 80.3(3) . . ?
N17 Mn18 N16 87.9(4) . . ?
O31 Mn18 N16 129.8(4) . . ?
O34 Mn18 N16 78.7(4) . . ?
O19 Mn18 Mn17 34.13(18) . . ?
O24 Mn18 Mn17 82.69(17) 2_576 . ?
O21 Mn18 Mn17 84.68(18) . . ?
N17 Mn18 Mn17 160.6(3) . . ?
O31 Mn18 Mn17 34.70(16) . . ?
O34 Mn18 Mn17 105.4(3) . . ?
N16 Mn18 Mn17 108.9(3) . . ?
N1 C1 C2 119.2(12) . . ?
C3 C2 C1 115.6(13) . . ?
C2 C3 C4 128.3(15) . . ?
C3 C4 C5 111.4(14) . . ?
N1 C5 C4 126.6(13) . . ?
N2 C6 C7 123.0(13) . . ?
C8 C7 C6 118.3(14) . . ?
C9 C8 C7 119.9(15) . . ?
C8 C9 C10 119.1(15) . . ?
C9 C10 N2 126.4(13) . . ?
N3 C11 C12 125.1(10) . . ?
C13 C12 C11 119.4(12) . . ?
C12 C13 C14 117.6(12) . . ?
C15 C14 C13 118.0(12) . . ?
N3 C15 C14 127.2(11) . . ?
N4 C16 C17 123.1(17) . . ?
C18 C17 C16 118.0(18) . . ?
C17 C18 C19 119.8(17) . . ?
C18 C19 C20 116.9(17) . . ?
N4 C20 C19 126.9(16) . . ?
N5 C21 C22 127.9(14) . . ?
C23 C22 C21 123.3(16) . . ?
C22 C23 C24 113.5(15) . . ?
C23 C24 C25 121.8(14) . . ?
N5 C25 C24 117.8(11) . . ?
C27 C26 O1 116.2(9) . . ?
C28 C27 C26 117.5(11) . . ?
C27 C28 O2 118.2(9) . . ?
O3 C29 C30 121.5(10) . . ?
C31 C30 C29 128.4(12) . . ?
O4 C31 C30 117.9(10) . . ?
C33 C32 O5 121.5(11) . . ?
C32 C33 C34 134.2(11) . . ?
C33 C34 O6 116.5(9) . . ?
O7 C35 C36 115.9(8) . . ?
C35 C36 C37 112.7(10) . . ?
O8 C37 C36 113.3(8) . . ?
C39 C38 O9 124.6(12) . . ?
C38 C39 C40 134.9(13) . . ?
C39 C40 O10 117.6(10) . . ?
O12 C41 O11 121.8(9) 2 . ?
O12 C41 C42 117.4(10) 2 . ?
O11 C41 C42 120.6(9) . . ?
N12 C43 C44 177.7(12) . . ?
N13 C45 C46 121.6(11) . . ?
C45 C46 C47 118.8(12) . . ?
C48 C47 C46 120.1(11) . . ?
C47 C48 C49 119.0(11) . . ?
N13 C49 C48 122.0(10) . . ?
N14 C50 C51 127.5(13) . . ?
C52 C51 C50 116.8(15) . . ?
C51 C52 C53 119.9(14) . . ?
C52 C53 C54 116.9(13) . . ?
N14 C54 C53 126.4(13) . . ?
C56 C55 N15 126.6(12) . . ?
C55 C56 C57 117.0(13) . . ?
C58 C57 C56 118.3(12) . . ?
C57 C58 C59 119.2(13) . . ?
N15 C59 C58 123.2(12) . . ?
C60 N16 C64 120.0 . . ?
C60 N16 Mn18 100.7(9) . . ?
C64 N16 Mn18 138.8(9) . . ?
C61 C60 N16 120.0 . . ?
C60 C61 C62 120.0 . . ?
C63 C62 C61 120.0 . . ?
C64 C63 C62 120.0 . . ?
C63 C64 N16 120.0 . . ?
C65 N17 C69 114.0(13) . . ?
C65 N17 Mn18 119.2(10) . . ?
C69 N17 Mn18 126.5(10) . . ?
N17 C65 C66 129.2(15) . . ?
C67 C66 C65 111.0(16) . . ?
C68 C67 C66 122.9(17) . . ?
C67 C68 C69 117.6(16) . . ?
N17 C69 C68 125.2(16) . . ?
O18 C70 C71 110.6(9) . . ?
C72 C71 C70 114.7(10) . . ?
O19 C72 C71 114.7(10) . . ?
O20 C73 C74 114.7(9) . . ?
C73 C74 C75 118.1(12) . . ?
O21 C75 C74 112.6(9) . . ?
O22 C76 C77 115.5(9) . . ?
C76 C77 C78 118.2(11) . 2_576 ?
O23 C78 C77 114.2(9) . 2_576 ?
O24 C79 C80 116.1(9) . . ?
C81 C80 C79 122.5(11) . . ?
O25 C81 C80 120.3(10) . . ?
C83 C82 O26 118.9(10) . . ?
C82 C83 C84 127.2(13) . . ?
C83 C84 O27 116.5(9) . . ?
O28 C86 O29 120.8(10) . . ?
O28 C86 C85 115.3(10) . . ?
O29 C86 C85 123.6(9) . . ?
N24 C87 C88 176.9(16) . . ?
C1 N1 C5 119.0(10) . . ?
C1 N1 Mn4 120.0(8) . . ?
C5 N1 Mn4 120.5(7) . . ?
C6 N2 C10 113.0(11) . . ?
C6 N2 Mn5 127.3(9) . . ?
C10 N2 Mn5 119.6(7) . . ?
C15 N3 C11 112.5(9) . . ?
C15 N3 Mn5 118.7(7) . . ?
C11 N3 Mn5 126.7(7) . . ?
C16 N4 C20 115.0(13) . . ?
C16 N4 Mn9 126.0(10) . . ?
C20 N4 Mn9 118.1(9) . . ?
C21 N5 C25 115.6(10) . . ?
C21 N5 Mn9 132.1(9) . . ?
C25 N5 Mn9 110.2(8) . . ?
N7 N6 Mn3 128.2(7) . . ?
N7 N6 Mn7 136.7(7) . . ?
Mn3 N6 Mn7 87.8(3) . . ?
N7 N6 Mn2 117.6(6) . . ?
Mn3 N6 Mn2 83.3(3) . . ?
Mn7 N6 Mn2 85.7(3) . . ?
N8 N7 N6 178.0(12) . . ?
N10 N9 Mn6 127.8(6) . . ?
N10 N9 Mn8 123.7(6) . . ?
Mn6 N9 Mn8 83.1(2) . . ?
N10 N9 Mn7 136.4(7) . . ?
Mn6 N9 Mn7 84.6(2) . . ?
Mn8 N9 Mn7 83.6(2) . . ?
N11 N10 N9 176.9(13) . . ?
C43 N12 Mn5 170.5(8) . . ?
C49 N13 C45 118.4(9) . . ?
C49 N13 Mn14 120.9(7) . . ?
C45 N13 Mn14 120.6(7) . . ?
C54 N14 C50 112.5(11) . . ?
C54 N14 Mn16 128.9(9) . . ?
C50 N14 Mn16 118.6(8) . . ?
C59 N15 C55 115.6(11) . . ?
C59 N15 Mn16 125.7(9) . . ?
C55 N15 Mn16 118.1(8) . . ?
N19 N18 Mn12 124.9(8) . . ?
N19 N18 Mn11 121.0(8) . . ?
Mn12 N18 Mn11 84.0(3) . . ?
N19 N18 Mn17 140.2(9) . . ?
Mn12 N18 Mn17 84.0(3) . . ?
Mn11 N18 Mn17 85.3(3) . . ?
N20 N19 N18 173.8(14) . . ?
N22 N21 Mn13 123.7(6) . . ?
N22 N21 Mn15 120.5(7) . . ?
Mn13 N21 Mn15 84.4(3) . . ?
N22 N21 Mn17 141.1(7) . 2_576 ?
Mn13 N21 Mn17 83.4(3) . 2_576 ?
Mn15 N21 Mn17 86.3(3) . 2_576 ?
N23 N22 N21 171.1(13) . . ?
C87 N24 Mn16 167.7(9) . . ?
C26 O1 Mn7 124.3(6) . . ?
C26 O1 Mn5 130.2(5) . . ?
Mn7 O1 Mn5 105.4(3) . . ?
C28 O2 Mn7 124.5(6) . . ?
C28 O2 Mn9 130.0(6) . . ?
Mn7 O2 Mn9 105.4(3) . . ?
C29 O3 Mn2 121.5(6) . . ?
C29 O3 Mn4 131.8(6) . . ?
Mn2 O3 Mn4 105.9(3) . . ?
C31 O4 Mn2 123.2(6) . . ?
C31 O4 Mn9 126.5(6) . . ?
Mn2 O4 Mn9 108.3(3) . . ?
C32 O5 Mn3 123.2(6) . . ?
C32 O5 Mn4 130.5(6) . . ?
Mn3 O5 Mn4 105.5(3) . . ?
C34 O6 Mn3 124.9(6) . . ?
C34 O6 Mn5 127.1(6) . . ?
Mn3 O6 Mn5 107.8(3) . . ?
C35 O7 Mn6 126.1(6) . . ?
C35 O7 Mn5 126.2(5) . . ?
Mn6 O7 Mn5 107.6(3) . . ?
C37 O8 Mn6 123.1(6) . . ?
C37 O8 Mn4 129.9(6) . 2 ?
Mn6 O8 Mn4 106.8(3) . 2 ?
C38 O9 Mn8 118.2(6) . . ?
C38 O9 Mn4 135.8(6) . 2 ?
Mn8 O9 Mn4 105.8(3) . 2 ?
C40 O10 Mn8 124.7(6) . . ?
C40 O10 Mn9 127.5(6) . . ?
Mn8 O10 Mn9 107.8(3) . . ?
C41 O11 Mn1 124.3(6) . . ?
C41 O11 Mn3 132.7(6) . . ?
Mn1 O11 Mn3 89.2(2) . . ?
C41 O11 Mn6 126.3(6) . . ?
Mn1 O11 Mn6 87.0(2) . . ?
Mn3 O11 Mn6 82.8(2) . . ?
C41 O12 Mn2 135.1(7) 2 . ?
Mn6 O13 Mn3 116.9(3) . . ?
Mn6 O13 Mn7 114.9(3) . . ?
Mn3 O13 Mn7 115.8(3) . . ?
Mn6 O13 Mn5 102.5(2) . . ?
Mn3 O13 Mn5 103.1(2) . . ?
Mn7 O13 Mn5 100.0(2) . . ?
Mn8 O14 Mn2 118.4(3) . . ?
Mn8 O14 Mn7 114.8(3) . . ?
Mn2 O14 Mn7 115.0(3) . . ?
Mn8 O14 Mn9 102.4(2) . . ?
Mn2 O14 Mn9 103.0(2) . . ?
Mn7 O14 Mn9 99.1(2) . . ?
Mn1 O15 Mn2 122.9(3) . . ?
Mn1 O15 Mn3 116.1(3) . . ?
Mn2 O15 Mn3 108.6(3) . . ?
Mn1 O15 Mn4 98.6(2) . . ?
Mn2 O15 Mn4 106.1(2) . . ?
Mn3 O15 Mn4 100.9(2) . . ?
Mn1 O16 Mn6 117.0(3) . . ?
Mn1 O16 Mn8 124.7(3) . . ?
Mn6 O16 Mn8 106.9(3) . . ?
Mn1 O16 Mn4 98.7(2) . 2 ?
Mn6 O16 Mn4 100.6(2) . 2 ?
Mn8 O16 Mn4 104.8(2) . 2 ?
C70 O18 Mn17 126.0(7) . . ?
C70 O18 Mn16 128.4(7) . . ?
Mn17 O18 Mn16 105.7(3) . . ?
C72 O19 Mn17 124.2(7) . . ?
C72 O19 Mn18 129.6(7) . . ?
Mn17 O19 Mn18 106.1(3) . . ?
C73 O20 Mn12 122.7(6) . . ?
C73 O20 Mn14 132.3(6) . . ?
Mn12 O20 Mn14 105.0(3) . . ?
C75 O21 Mn12 124.7(6) . . ?
C75 O21 Mn18 127.7(6) . . ?
Mn12 O21 Mn18 107.6(3) . . ?
C76 O22 Mn15 124.1(6) . . ?
C76 O22 Mn14 127.3(6) . . ?
Mn15 O22 Mn14 106.4(3) . . ?
C78 O23 Mn15 125.7(6) . 2_576 ?
C78 O23 Mn16 127.3(6) . . ?
Mn15 O23 Mn16 106.9(3) 2_576 . ?
C79 O24 Mn13 123.4(6) . . ?
C79 O24 Mn18 127.4(6) . 2_576 ?
Mn13 O24 Mn18 108.2(3) . 2_576 ?
C81 O25 Mn13 121.2(6) . . ?
C81 O25 Mn14 131.8(6) . . ?
Mn13 O25 Mn14 106.3(3) . . ?
C82 O26 Mn11 122.5(6) . . ?
C82 O26 Mn14 132.3(6) . . ?
Mn11 O26 Mn14 105.1(3) . . ?
C84 O27 Mn11 126.5(6) . . ?
C84 O27 Mn16 127.5(6) . . ?
Mn11 O27 Mn16 105.8(3) . . ?
C86 O28 Mn13 130.5(8) . . ?
C86 O29 Mn10 127.9(6) . . ?
C86 O29 Mn15 130.1(6) . 2_576 ?
Mn10 O29 Mn15 87.1(2) . 2_576 ?
C86 O29 Mn11 126.0(6) . . ?
Mn10 O29 Mn11 87.4(2) . . ?
Mn15 O29 Mn11 83.6(2) 2_576 . ?
Mn15 O30 Mn11 116.1(3) 2_576 . ?
Mn15 O30 Mn17 116.2(3) 2_576 . ?
Mn11 O30 Mn17 115.1(3) . . ?
Mn15 O30 Mn16 102.4(3) 2_576 . ?
Mn11 O30 Mn16 102.8(2) . . ?
Mn17 O30 Mn16 100.9(3) . . ?
Mn17 O31 Mn12 113.7(3) . . ?
Mn17 O31 Mn13 112.4(3) . 2_576 ?
Mn12 O31 Mn13 121.7(3) . 2_576 ?
Mn17 O31 Mn18 100.3(3) . . ?
Mn12 O31 Mn18 102.8(3) . . ?
Mn13 O31 Mn18 102.2(3) 2_576 . ?
Mn11 O32 Mn10 114.4(3) . . ?
Mn11 O32 Mn12 107.3(3) . . ?
Mn10 O32 Mn12 125.5(3) . . ?
Mn11 O32 Mn14 99.9(2) . . ?
Mn10 O32 Mn14 100.0(2) . . ?
Mn12 O32 Mn14 105.8(3) . . ?
Mn10 O33 Mn13 126.0(3) . . ?
Mn10 O33 Mn15 113.5(3) . . ?
Mn13 O33 Mn15 108.7(3) . . ?
Mn10 O33 Mn14 99.8(2) . . ?
Mn13 O33 Mn14 105.7(3) . . ?
Mn15 O33 Mn14 98.5(2) . . ?
O35 Cl1 O37 108.6(8) . . ?
O35 Cl1 O38 107.5(8) . . ?
O37 Cl1 O38 108.2(7) . . ?
O35 Cl1 O36 110.4(10) . . ?
O37 Cl1 O36 107.5(8) . . ?
O38 Cl1 O36 114.4(8) . . ?
O42 Cl2 O40B 136.0(13) . . ?
O42 Cl2 O40A 93.8(12) . . ?
O40B Cl2 O40A 53.3(11) . . ?
O42 Cl2 O41 107.8(9) . . ?
O40B Cl2 O41 112.0(11) . . ?
O40A Cl2 O41 114.1(11) . . ?
O42 Cl2 O39 99.9(11) . . ?
O40B Cl2 O39 82.7(12) . . ?
O40A Cl2 O39 125.7(13) . . ?
O41 Cl2 O39 110.9(8) . . ?
Cl2 O39 O40B 47.3(7) . . ?
Cl2 O40B O39 50.0(8) . . ?

loop_
_geom_bond_atom_site_label_1
_geom_bond_atom_site_label_2
_geom_bond_distance
_geom_bond_site_symmetry_2
_geom_bond_publ_flag
Mn1 O15 1.906(6) 2 ?
Mn1 O15 1.906(6) . ?
Mn1 O16 1.909(5) 2 ?
Mn1 O16 1.909(5) . ?
Mn1 O11 2.265(6) 2 ?
Mn1 O11 2.265(6) . ?
Mn1 Mn4 3.1804(14) . ?
Mn1 Mn4 3.1805(14) 2 ?
Mn2 O4 1.862(6) . ?
Mn2 O3 1.886(6) . ?
Mn2 O14 1.912(6) . ?
Mn2 O15 1.927(6) . ?
Mn2 O12 2.310(8) . ?
Mn2 N6 2.398(7) . ?
Mn2 Mn3 3.141(2) . ?
Mn2 Mn7 3.227(2) . ?
Mn3 O6 1.876(6) . ?
Mn3 O5 1.878(6) . ?
Mn3 O13 1.905(6) . ?
Mn3 O15 1.940(5) . ?
Mn3 N6 2.327(8) . ?
Mn3 O11 2.380(6) . ?
Mn3 Mn6 3.219(2) . ?
Mn4 O8 2.209(6) 2 ?
Mn4 O5 2.209(6) . ?
Mn4 N1 2.229(8) . ?
Mn4 O16 2.270(6) 2 ?
Mn4 O15 2.277(5) . ?
Mn4 O3 2.320(6) . ?
Mn4 O9 2.329(6) 2 ?
Mn4 Mn6 3.240(2) 2 ?
Mn5 O7 2.186(6) . ?
Mn5 O1 2.209(6) . ?
Mn5 O6 2.218(6) . ?
Mn5 N2 2.283(9) . ?
Mn5 O13 2.312(5) . ?
Mn5 N12 2.330(9) . ?
Mn5 N3 2.351(8) . ?
Mn6 O8 1.817(6) . ?
Mn6 O7 1.865(6) . ?
Mn6 O13 1.873(6) . ?
Mn6 O16 1.930(5) . ?
Mn6 N9 2.326(7) . ?
Mn6 O11 2.483(6) . ?
Mn6 Mn8 3.114(2) . ?
Mn6 Mn7 3.198(2) . ?
Mn6 Mn4 3.240(2) 2 ?
Mn7 O2 1.861(6) . ?
Mn7 O1 1.870(6) . ?
Mn7 O14 1.913(6) . ?
Mn7 O13 1.920(6) . ?
Mn7 N6 2.346(8) . ?
Mn7 N9 2.423(8) . ?
Mn7 Mn8 3.193(2) . ?
Mn7 Mn9 3.236(2) . ?
Mn8 O9 1.849(6) . ?
Mn8 O10 1.869(6) . ?
Mn8 O14 1.877(6) . ?
Mn8 O16 1.947(6) . ?
Mn8 N9 2.367(7) . ?
Mn9 O10 2.194(6) . ?
Mn9 O2 2.197(6) . ?
Mn9 O4 2.233(6) . ?
Mn9 O17 2.291(7) . ?
Mn9 O14 2.325(6) . ?
Mn9 N4 2.330(9) . ?
Mn9 N5 2.429(9) . ?
Mn10 O33 1.903(6) 2_576 ?
Mn10 O33 1.903(6) . ?
Mn10 O32 1.920(6) 2_576 ?
Mn10 O32 1.920(5) . ?
Mn10 O29 2.237(6) . ?
Mn10 O29 2.237(6) 2_576 ?
Mn10 Mn15 3.2095(15) . ?
Mn10 Mn15 3.2095(15) 2_576 ?
Mn10 Mn14 3.2157(15) 2_576 ?
Mn10 Mn14 3.2157(15) . ?
Mn10 Mn11 3.2288(15) 2_576 ?
Mn10 Mn11 3.2288(15) . ?
Mn11 O27 1.848(6) . ?
Mn11 O26 1.863(6) . ?
Mn11 O30 1.919(6) . ?
Mn11 O32 1.921(6) . ?
Mn11 N18 2.361(8) . ?
Mn11 O29 2.433(7) . ?
Mn11 Mn12 3.109(2) . ?
Mn11 Mn14 3.214(2) . ?
Mn11 Mn15 3.232(2) 2_576 ?
Mn12 O20 1.837(6) . ?
Mn12 O21 1.890(6) . ?
Mn12 O31 1.907(6) . ?
Mn12 O32 1.940(6) . ?
Mn12 N18 2.286(9) . ?
Mn12 Mn17 3.164(2) . ?
Mn13 O25 1.842(6) . ?
Mn13 O24 1.885(6) . ?
Mn13 O31 1.918(6) 2_576 ?
Mn13 O33 1.925(6) . ?
Mn13 N21 2.325(8) . ?
Mn13 O28 2.387(10) . ?
Mn13 Mn15 3.137(2) . ?
Mn13 Mn17 3.150(2) 2_576 ?
Mn14 O22 2.140(6) . ?
Mn14 O26 2.177(6) . ?
Mn14 N13 2.242(8) . ?
Mn14 O32 2.266(6) . ?
Mn14 O33 2.288(6) . ?
Mn14 O25 2.344(6) . ?
Mn14 O20 2.379(6) . ?
Mn14 Mn15 3.208(2) . ?
Mn15 O23 1.826(6) 2_576 ?
Mn15 O22 1.863(6) . ?
Mn15 O30 1.891(6) 2_576 ?
Mn15 O33 1.935(6) . ?
Mn15 N21 2.343(8) . ?
Mn15 O29 2.417(6) 2_576 ?
Mn15 Mn11 3.232(2) 2_576 ?
Mn16 O23 2.204(6) . ?
Mn16 O18 2.220(7) . ?
Mn16 O27 2.246(6) . ?
Mn16 O30 2.263(6) . ?
Mn16 N14 2.279(9) . ?
Mn16 N24 2.316(9) . ?
Mn16 N15 2.350(9) . ?
Mn17 O18 1.842(7) . ?
Mn17 O31 1.873(6) . ?
Mn17 O19 1.890(7) . ?
Mn17 O30 1.938(6) . ?
Mn17 N21 2.407(8) 2_576 ?
Mn17 N18 2.442(9) . ?
Mn17 Mn13 3.150(2) 2_576 ?
Mn17 Mn18 3.236(2) . ?
Mn18 O19 2.155(7) . ?
Mn18 O24 2.199(6) 2_576 ?
Mn18 O21 2.214(7) . ?
Mn18 N17 2.311(10) . ?
Mn18 O31 2.325(6) . ?
Mn18 O34 2.460(12) . ?
Mn18 N16 2.451(10) . ?
C1 N1 1.308(12) . ?
C1 C2 1.421(14) . ?
C2 C3 1.305(16) . ?
C3 C4 1.331(17) . ?
C4 C5 1.346(14) . ?
C5 N1 1.319(11) . ?
C6 N2 1.314(12) . ?
C6 C7 1.387(16) . ?
C7 C8 1.321(18) . ?
C8 C9 1.294(17) . ?
C9 C10 1.313(14) . ?
C10 N2 1.327(12) . ?
C11 N3 1.324(11) . ?
C11 C12 1.399(13) . ?
C12 C13 1.329(14) . ?
C13 C14 1.384(15) . ?
C14 C15 1.358(13) . ?
C15 N3 1.322(11) . ?
C16 N4 1.251(16) . ?
C16 C17 1.441(19) . ?
C17 C18 1.287(19) . ?
C18 C19 1.330(18) . ?
C19 C20 1.353(15) . ?
C20 N4 1.287(13) . ?
C21 N5 1.237(11) . ?
C21 C22 1.323(17) . ?
C22 C23 1.271(10) . ?
C23 C24 1.376(13) . ?
C24 C25 1.432(16) . ?
C25 N5 1.343(13) . ?
C26 C27 1.440(13) . ?
C26 O1 1.448(10) . ?
C27 C28 1.409(13) . ?
C28 O2 1.420(11) . ?
C29 O3 1.347(11) . ?
C29 C30 1.418(14) . ?
C30 C31 1.407(15) . ?
C31 O4 1.357(11) . ?
C32 C33 1.301(8) . ?
C32 O5 1.397(12) . ?
C33 C34 1.423(13) . ?
C34 O6 1.421(10) . ?
C35 O7 1.382(10) . ?
C35 C36 1.482(13) . ?
C36 C37 1.488(12) . ?
C37 O8 1.416(10) . ?
C38 C39 1.295(6) . ?
C38 O9 1.455(13) . ?
C39 C40 1.311(4) . ?
C40 O10 1.424(11) . ?
C41 O12 1.206(10) 2 ?
C41 O11 1.255(9) . ?
C41 C42 1.464(12) . ?
C43 N12 1.111(10) . ?
C43 C44 1.424(13) . ?
C45 N13 1.366(11) . ?
C45 C46 1.375(13) . ?
C46 C47 1.370(14) . ?
C47 C48 1.358(14) . ?
C48 C49 1.388(12) . ?
C49 N13 1.326(11) . ?
C50 N14 1.320(14) . ?
C50 C51 1.370(15) . ?
C51 C52 1.329(17) . ?
C52 C53 1.347(17) . ?
C53 C54 1.400(14) . ?
C54 N14 1.282(12) . ?
C55 C56 1.309(14) . ?
C55 N15 1.322(12) . ?
C56 C57 1.352(15) . ?
C57 C58 1.333(15) . ?
C58 C59 1.378(14) . ?
C59 N15 1.254(13) . ?
N16 C60 1.3900 . ?
N16 C64 1.3900 . ?
C60 C61 1.3900 . ?
C61 C62 1.3900 . ?
C62 C63 1.3900 . ?
C63 C64 1.3900 . ?
N17 C65 1.269(12) . ?
N17 C69 1.324(13) . ?
C65 C66 1.404(14) . ?
C66 C67 1.385(14) . ?
C67 C68 1.324(14) . ?
C68 C69 1.343(13) . ?
C70 O18 1.414(11) . ?
C70 C71 1.537(15) . ?
C71 C72 1.464(14) . ?
C72 O19 1.369(12) . ?
C73 O20 1.421(10) . ?
C73 C74 1.423(14) . ?
C74 C75 1.496(15) . ?
C75 O21 1.441(10) . ?
C76 O22 1.376(10) . ?
C76 C77 1.439(14) . ?
C77 C78 1.463(13) 2_576 ?
C78 O23 1.383(10) . ?
C78 C77 1.463(13) 2_576 ?
C79 O24 1.345(11) . ?
C79 C80 1.443(13) . ?
C80 C81 1.419(13) . ?
C81 O25 1.369(11) . ?
C82 C83 1.326(14) . ?
C82 O26 1.402(11) . ?
C83 C84 1.396(14) . ?
C84 O27 1.401(10) . ?
C85 C86 1.435(12) . ?
C86 O28 1.193(11) . ?
C86 O29 1.258(10) . ?
C87 N24 1.071(11) . ?
C87 C88 1.421(16) . ?
N6 N7 1.172(9) . ?
N7 N8 1.113(11) . ?
N9 N10 1.187(9) . ?
N10 N11 1.103(10) . ?
N18 N19 1.143(10) . ?
N19 N20 1.112(13) . ?
N21 N22 1.190(9) . ?
N21 Mn17 2.408(8) 2_576 ?
N22 N23 1.108(10) . ?
O8 Mn4 2.209(6) 2 ?
O9 Mn4 2.329(6) 2 ?
O12 C41 1.206(10) 2 ?
O16 Mn4 2.270(6) 2 ?
O23 Mn15 1.826(6) 2_576 ?
O24 Mn18 2.199(6) 2_576 ?
O29 Mn15 2.417(6) 2_576 ?
O30 Mn15 1.891(6) 2_576 ?
O31 Mn13 1.918(6) 2_576 ?
Cl1 O35 1.451(12) . ?
Cl1 O37 1.476(11) . ?
Cl1 O38 1.472(9) . ?
Cl1 O36 1.482(10) . ?
Cl2 O42 1.346(11) . ?
Cl2 O40B 1.356(13) . ?
Cl2 O40A 1.370(12) . ?
Cl2 O41 1.409(8) . ?
Cl2 O39 1.415(12) . ?
O39 O40B 1.83(2) . ?
O43 O43 1.45(3) 2_466 ?

loop_
_platon_squeeze_void_nr
_platon_squeeze_void_average_x
_platon_squeeze_void_average_y
_platon_squeeze_void_average_z
_platon_squeeze_void_volume
_platon_squeeze_void_count_electrons
_platon_squeeze_void_content
1 0.331 0.631 0.273 307 74 ' '
2 -0.331 0.369 0.727 306 71 ' '
3 0.039 0.374 0.182 13 2 ' '
4 0.058 0.629 0.680 7 1 ' '
5 0.128 0.686 0.860 17 2 ' '
6 0.176 0.876 0.763 20 3 ' '
7 0.158 0.459 0.008 10 1 ' '
8 0.326 0.944 0.118 11 1 ' '
9 0.674 0.056 0.882 11 1 ' '
10 0.823 0.124 0.237 20 2 ' '
11 0.865 0.312 0.139 15 1 ' '
12 0.842 0.540 0.992 10 1 ' '
13 0.955 0.622 0.816 11 3 ' '
14 0.941 0.371 0.320 7 1 ' '
